data_1513765
loop_
_publ_author_name
'Erhard, Maximilian'
'Lam, Kevin'
'Haddow, Mairi'
'Whittell, George R.'
'Geiger, William E.'
'Manners, Ian'

_publ_section_title
;
 Polyferrocenylsilane homopolymers and diblock copolymers with pendant
 ruthenocenyl groups by photocontrolled ring-opening polymerisation
;
_journal_issue 4
_journal_name_full 'Polymer Chemistry'
_journal_page_first 1264
_journal_paper_doi 10.1039/c3py01232h
_journal_volume 5
_journal_year 2014
_chemical_formula_moiety 'C32 H30 Fe2 Ru Si2'
_chemical_formula_sum 'C32 H30 Fe2 Ru Si2'
_chemical_formula_weight 683.51
_chemical_name_systematic
; 
 ? 
;
_space_group_crystal_system triclinic
_space_group_IT_number 2
_space_group_name_Hall '-P 1'
_space_group_name_H-M_alt 'P -1'
_symmetry_space_group_name_Hall '-P 1'
_symmetry_space_group_name_H-M 'P -1'
_atom_sites_solution_hydrogens geom
_atom_sites_solution_primary direct
_atom_sites_solution_secondary difmap
_audit_creation_method SHELXL-97
_cell_angle_alpha 66.4400(10)
_cell_angle_beta 68.640(2)
_cell_angle_gamma 86.120(2)
_cell_formula_units_Z 4
_cell_length_a 14.3465(4)
_cell_length_b 14.4684(4)
_cell_length_c 14.5968(4)
_cell_measurement_reflns_used 9902
_cell_measurement_temperature 100(2)
_cell_measurement_theta_max 27.59
_cell_measurement_theta_min 2.62
_cell_volume 2575.74(13)
_computing_cell_refinement 'Bruker Apex2'
_computing_data_collection 'Bruker Apex2'
_computing_data_reduction 'Bruker SAINT'
_computing_molecular_graphics 'Bruker ShelXTL'
_computing_publication_material 'Bruker ShelXTL'
_computing_structure_refinement 'SHELXL-97 (Sheldrick, 2008)'
_computing_structure_solution 'SHELXS-97 (Sheldrick, 2008)'
_diffrn_ambient_temperature 100(2)
_diffrn_measured_fraction_theta_full 1.000
_diffrn_measured_fraction_theta_max 0.998
_diffrn_measurement_device_type 'Bruker Apex II kappa CCD area detector'
_diffrn_measurement_method 'phi and omega scans'
_diffrn_radiation_monochromator graphite
_diffrn_radiation_source 'fine-focus sealed tube'
_diffrn_radiation_type MoK\a
_diffrn_radiation_wavelength 0.71073
_diffrn_reflns_av_R_equivalents 0.0322
_diffrn_reflns_av_sigmaI/netI 0.0167
_diffrn_reflns_limit_h_max 18
_diffrn_reflns_limit_h_min -18
_diffrn_reflns_limit_k_max 18
_diffrn_reflns_limit_k_min -18
_diffrn_reflns_limit_l_max 18
_diffrn_reflns_limit_l_min -19
_diffrn_reflns_number 112179
_diffrn_reflns_theta_full 25.00
_diffrn_reflns_theta_max 27.59
_diffrn_reflns_theta_min 1.53
_exptl_absorpt_coefficient_mu 1.806
_exptl_absorpt_correction_T_max 0.1512
_exptl_absorpt_correction_T_min 0.1124
_exptl_absorpt_correction_type multi-scan
_exptl_absorpt_process_details 'SADABS V2008/1'
_exptl_crystal_colour red
_exptl_crystal_density_diffrn 1.763
_exptl_crystal_density_method 'not measured'
_exptl_crystal_description block
_exptl_crystal_F_000 1384
_exptl_crystal_size_max 0.31
_exptl_crystal_size_mid 0.16
_exptl_crystal_size_min 0.09
_refine_diff_density_max 0.444
_refine_diff_density_min -0.315
_refine_diff_density_rms 0.064
_refine_ls_extinction_method none
_refine_ls_goodness_of_fit_ref 1.035
_refine_ls_hydrogen_treatment constr
_refine_ls_matrix_type full
_refine_ls_number_parameters 671
_refine_ls_number_reflns 11932
_refine_ls_number_restraints 0
_refine_ls_restrained_S_all 1.035
_refine_ls_R_factor_all 0.0287
_refine_ls_R_factor_gt 0.0220
_refine_ls_shift/su_max 0.002
_refine_ls_shift/su_mean 0.000
_refine_ls_structure_factor_coef Fsqd
_refine_ls_weighting_details 'calc w=1/[\s^2^(Fo^2^)+(0.0208P)^2^+2.0567P] where P=(Fo^2^+2Fc^2^)/3'
_refine_ls_weighting_scheme calc
_refine_ls_wR_factor_gt 0.0496
_refine_ls_wR_factor_ref 0.0526
_reflns_number_gt 10229
_reflns_number_total 11932
_reflns_threshold_expression >2sigma(I)
_cod_data_source_file c3py01232h.txt
_cod_data_source_block me_fesi_0m
_cod_original_cell_volume 2575.74(12)
_cod_database_code 1513765

loop_
_space_group_symop_id
_space_group_symop_operation_xyz
1 'x, y, z'
2 '-x, -y, -z'

loop_
_atom_site_label
_atom_site_type_symbol
_atom_site_fract_x
_atom_site_fract_y
_atom_site_fract_z
_atom_site_U_iso_or_equiv
_atom_site_adp_type
_atom_site_occupancy
_atom_site_symmetry_multiplicity
_atom_site_calc_flag
_atom_site_refinement_flags
Ru1 Ru 0.429375(10) 0.499989(10) 0.245359(11) 0.01411(4) Uani 1 1 d .
Fe1 Fe 0.239339(19) 0.497638(19) 0.647254(19) 0.01593(6) Uani 1 1 d .
Fe2 Fe 0.172119(19) 0.485230(19) 0.05246(2) 0.01570(6) Uani 1 1 d .
Si1 Si 0.23931(4) 0.41475(4) 0.50928(4) 0.01585(10) Uani 1 1 d .
Si2 Si 0.21996(4) 0.57265(4) 0.16622(4) 0.01609(10) Uani 1 1 d .
C1 C 0.35322(13) 0.39112(13) 0.41171(14) 0.0166(3) Uani 1 1 d .
C2 C 0.45820(14) 0.40954(13) 0.39130(14) 0.0183(4) Uani 1 1 d .
H2 H 0.4846 0.4367 0.4311 0.022 Uiso 1 1 calc R
C3 C 0.51783(14) 0.37855(13) 0.30771(14) 0.0192(4) Uani 1 1 d .
H3 H 0.5928 0.3802 0.2793 0.023 Uiso 1 1 calc R
C4 C 0.45150(14) 0.34068(13) 0.27524(14) 0.0198(4) Uani 1 1 d .
H4 H 0.4718 0.3112 0.2202 0.024 Uiso 1 1 calc R
C5 C 0.35121(14) 0.34817(13) 0.33863(14) 0.0175(4) Uani 1 1 d .
H5 H 0.2891 0.3251 0.3348 0.021 Uiso 1 1 calc R
C6 C 0.34965(14) 0.60524(13) 0.14979(14) 0.0176(4) Uani 1 1 d .
C7 C 0.37338(15) 0.64965(13) 0.21240(14) 0.0192(4) Uani 1 1 d .
H7 H 0.3232 0.6711 0.2671 0.023 Uiso 1 1 calc R
C8 C 0.47993(15) 0.66093(13) 0.18142(15) 0.0202(4) Uani 1 1 d .
H8 H 0.5171 0.6919 0.2099 0.024 Uiso 1 1 calc R
C9 C 0.52388(14) 0.62366(13) 0.09947(14) 0.0199(4) Uani 1 1 d .
H9 H 0.5975 0.6243 0.0601 0.024 Uiso 1 1 calc R
C10 C 0.44437(14) 0.59016(13) 0.07970(14) 0.0188(4) Uani 1 1 d .
H10 H 0.4533 0.5630 0.0241 0.023 Uiso 1 1 calc R
C11 C 0.24000(14) 0.55019(13) 0.49641(14) 0.0175(4) Uani 1 1 d .
C12 C 0.32690(14) 0.59487(13) 0.49744(14) 0.0187(4) Uani 1 1 d .
H12 H 0.3984 0.5870 0.4584 0.022 Uiso 1 1 calc R
C13 C 0.29531(15) 0.64901(13) 0.56509(14) 0.0210(4) Uani 1 1 d .
H13 H 0.3402 0.6843 0.5821 0.025 Uiso 1 1 calc R
C14 C 0.18828(15) 0.64167(14) 0.60597(15) 0.0213(4) Uani 1 1 d .
H14 H 0.1446 0.6705 0.6573 0.026 Uiso 1 1 calc R
C15 C 0.15436(14) 0.58200(13) 0.56422(14) 0.0191(4) Uani 1 1 d .
H15 H 0.0824 0.5634 0.5809 0.023 Uiso 1 1 calc R
C16 C 0.23941(14) 0.35688(13) 0.65060(14) 0.0175(4) Uani 1 1 d .
C17 C 0.32581(14) 0.37972(13) 0.67011(14) 0.0185(4) Uani 1 1 d .
H17 H 0.3976 0.3820 0.6236 0.022 Uiso 1 1 calc R
C18 C 0.29298(15) 0.40233(14) 0.76300(14) 0.0200(4) Uani 1 1 d .
H18 H 0.3371 0.4234 0.7921 0.024 Uiso 1 1 calc R
C19 C 0.18560(14) 0.39164(13) 0.80556(14) 0.0198(4) Uani 1 1 d .
H19 H 0.1412 0.4045 0.8695 0.024 Uiso 1 1 calc R
C20 C 0.15280(14) 0.36310(13) 0.73864(14) 0.0191(4) Uani 1 1 d .
H20 H 0.0810 0.3519 0.7489 0.023 Uiso 1 1 calc R
C21 C 0.12320(14) 0.37341(14) 0.50165(15) 0.0217(4) Uani 1 1 d .
H21A H 0.1302 0.3981 0.4262 0.033 Uiso 1 1 calc R
H21B H 0.0654 0.4011 0.5402 0.033 Uiso 1 1 calc R
H21C H 0.1129 0.2993 0.5345 0.033 Uiso 1 1 calc R
C22 C 0.19349(13) 0.43624(13) 0.19291(14) 0.0166(3) Uani 1 1 d .
C23 C 0.26172(14) 0.39243(13) 0.12343(14) 0.0173(4) Uani 1 1 d .
H23 H 0.3367 0.4029 0.0956 0.021 Uiso 1 1 calc R
C24 C 0.20608(14) 0.33430(13) 0.09816(15) 0.0195(4) Uani 1 1 d .
H24 H 0.2350 0.2987 0.0491 0.023 Uiso 1 1 calc R
C25 C 0.10201(15) 0.33898(14) 0.15218(15) 0.0214(4) Uani 1 1 d .
H25 H 0.0449 0.3072 0.1479 0.026 Uiso 1 1 calc R
C26 C 0.09375(14) 0.40038(14) 0.21034(14) 0.0196(4) Uani 1 1 d .
H26 H 0.0292 0.4170 0.2553 0.023 Uiso 1 1 calc R
C27 C 0.20102(14) 0.62759(13) 0.03373(14) 0.0176(4) Uani 1 1 d .
C28 C 0.27015(14) 0.60871(13) -0.05700(14) 0.0186(4) Uani 1 1 d .
H28 H 0.3449 0.6112 -0.0787 0.022 Uiso 1 1 calc R
C29 C 0.21468(15) 0.58378(14) -0.10898(14) 0.0210(4) Uani 1 1 d .
H29 H 0.2436 0.5645 -0.1717 0.025 Uiso 1 1 calc R
C30 C 0.11073(15) 0.58746(14) -0.05338(15) 0.0219(4) Uani 1 1 d .
H30 H 0.0538 0.5714 -0.0703 0.026 Uiso 1 1 calc R
C31 C 0.10208(15) 0.61494(14) 0.03252(15) 0.0215(4) Uani 1 1 d .
H31 H 0.0374 0.6225 0.0853 0.026 Uiso 1 1 calc R
C32 C 0.12506(14) 0.60632(14) 0.27194(15) 0.0215(4) Uani 1 1 d .
H32A H 0.1467 0.5886 0.3329 0.032 Uiso 1 1 calc R
H32B H 0.0601 0.5689 0.2962 0.032 Uiso 1 1 calc R
H32C H 0.1183 0.6792 0.2425 0.032 Uiso 1 1 calc R
Ru2 Ru 0.430384(10) 1.002244(10) 0.242329(10) 0.01363(4) Uani 1 1 d .
Fe3 Fe 0.241885(19) 0.987059(19) 0.649420(19) 0.01561(6) Uani 1 1 d .
Fe4 Fe 0.175423(19) 1.006667(19) 0.04355(2) 0.01622(6) Uani 1 1 d .
Si3 Si 0.25159(4) 1.07428(4) 0.44167(4) 0.01555(10) Uani 1 1 d .
Si4 Si 0.20890(4) 0.91869(4) 0.23123(4) 0.01652(10) Uani 1 1 d .
C33 C 0.36978(13) 1.10536(13) 0.32163(14) 0.0157(3) Uani 1 1 d .
C34 C 0.37244(14) 1.15095(13) 0.21269(14) 0.0170(3) Uani 1 1 d .
H34 H 0.3129 1.1720 0.1915 0.020 Uiso 1 1 calc R
C35 C 0.47405(14) 1.16403(13) 0.14001(14) 0.0188(4) Uani 1 1 d .
H35 H 0.4979 1.1960 0.0597 0.023 Uiso 1 1 calc R
C36 C 0.53606(14) 1.12711(13) 0.20259(14) 0.0182(4) Uani 1 1 d .
H36 H 0.6110 1.1289 0.1737 0.022 Uiso 1 1 calc R
C37 C 0.47216(14) 1.09106(13) 0.31381(14) 0.0166(3) Uani 1 1 d .
H37 H 0.4953 1.0635 0.3758 0.020 Uiso 1 1 calc R
C38 C 0.33549(14) 0.89343(13) 0.23644(14) 0.0167(3) Uani 1 1 d .
C39 C 0.43296(14) 0.91298(13) 0.15160(14) 0.0175(4) Uani 1 1 d .
H39 H 0.4457 0.9410 0.0730 0.021 Uiso 1 1 calc R
C40 C 0.50816(14) 0.88284(13) 0.19802(14) 0.0185(4) Uani 1 1 d .
H40 H 0.5819 0.8854 0.1578 0.022 Uiso 1 1 calc R
C41 C 0.45839(14) 0.84334(13) 0.31272(15) 0.0194(4) Uani 1 1 d .
H41 H 0.4912 0.8137 0.3667 0.023 Uiso 1 1 calc R
C42 C 0.35349(14) 0.84981(13) 0.33582(14) 0.0179(4) Uani 1 1 d .
H42 H 0.3003 0.8261 0.4095 0.022 Uiso 1 1 calc R
C43 C 0.25903(14) 1.12911(13) 0.53660(14) 0.0170(3) Uani 1 1 d .
C44 C 0.34346(14) 1.11110(13) 0.57222(14) 0.0183(4) Uani 1 1 d .
H44 H 0.4152 1.1137 0.5253 0.022 Uiso 1 1 calc R
C45 C 0.30813(15) 1.08587(14) 0.68492(15) 0.0201(4) Uani 1 1 d .
H45 H 0.3502 1.0668 0.7302 0.024 Uiso 1 1 calc R
C46 C 0.20183(15) 1.08963(14) 0.72219(15) 0.0205(4) Uani 1 1 d .
H46 H 0.1562 1.0736 0.7982 0.025 Uiso 1 1 calc R
C47 C 0.17178(14) 1.11567(14) 0.63286(14) 0.0191(4) Uani 1 1 d .
H47 H 0.1010 1.1227 0.6360 0.023 Uiso 1 1 calc R
C48 C 0.23306(14) 0.93762(13) 0.54133(14) 0.0173(4) Uani 1 1 d .
C49 C 0.31454(14) 0.89460(13) 0.57667(15) 0.0189(4) Uani 1 1 d .
H49 H 0.3871 0.9054 0.5290 0.023 Uiso 1 1 calc R
C50 C 0.27578(15) 0.83658(14) 0.69033(15) 0.0219(4) Uani 1 1 d .
H50 H 0.3162 0.8013 0.7355 0.026 Uiso 1 1 calc R
C51 C 0.16976(15) 0.84122(14) 0.72828(15) 0.0229(4) Uani 1 1 d .
H51 H 0.1225 0.8096 0.8049 0.027 Uiso 1 1 calc R
C52 C 0.14308(14) 0.90171(14) 0.63824(14) 0.0203(4) Uani 1 1 d .
H52 H 0.0734 0.9181 0.6417 0.024 Uiso 1 1 calc R
C53 C 0.14279(14) 1.11579(15) 0.39864(15) 0.0224(4) Uani 1 1 d .
H53A H 0.1467 1.1899 0.3667 0.034 Uiso 1 1 calc R
H53B H 0.0800 1.0893 0.4612 0.034 Uiso 1 1 calc R
H53C H 0.1445 1.0900 0.3454 0.034 Uiso 1 1 calc R
C54 C 0.18094(14) 0.86457(13) 0.14511(14) 0.0178(4) Uani 1 1 d .
C55 C 0.25332(14) 0.88446(13) 0.03798(14) 0.0184(4) Uani 1 1 d .
H55 H 0.3277 0.8831 0.0181 0.022 Uiso 1 1 calc R
C56 C 0.20228(15) 0.90854(14) -0.03507(15) 0.0211(4) Uani 1 1 d .
H56 H 0.2347 0.9285 -0.1144 0.025 Uiso 1 1 calc R
C57 C 0.09780(15) 0.90405(14) 0.02372(16) 0.0223(4) Uani 1 1 d .
H57 H 0.0438 0.9197 -0.0070 0.027 Uiso 1 1 calc R
C58 C 0.08370(14) 0.87666(14) 0.13295(15) 0.0211(4) Uani 1 1 d .
H58 H 0.0174 0.8679 0.1923 0.025 Uiso 1 1 calc R
C59 C 0.20055(14) 1.05455(14) 0.14535(14) 0.0181(4) Uani 1 1 d .
C60 C 0.27817(14) 1.10066(13) 0.03889(14) 0.0181(4) Uani 1 1 d .
H60 H 0.3515 1.0916 0.0212 0.022 Uiso 1 1 calc R
C61 C 0.23361(15) 1.15830(14) -0.03728(15) 0.0205(4) Uani 1 1 d .
H61 H 0.2696 1.1952 -0.1166 0.025 Uiso 1 1 calc R
C62 C 0.12801(15) 1.15097(14) 0.02008(16) 0.0218(4) Uani 1 1 d .
H62 H 0.0769 1.1817 -0.0123 0.026 Uiso 1 1 calc R
C63 C 0.10726(14) 1.08870(14) 0.13046(15) 0.0204(4) Uani 1 1 d .
H63 H 0.0390 1.0703 0.1886 0.025 Uiso 1 1 calc R
C64 C 0.11313(15) 0.87125(16) 0.37022(15) 0.0257(4) Uani 1 1 d .
H64A H 0.1054 0.7971 0.4011 0.039 Uiso 1 1 calc R
H64B H 0.0487 0.8972 0.3683 0.039 Uiso 1 1 calc R
H64C H 0.1348 0.8945 0.4144 0.039 Uiso 1 1 calc R

loop_
_atom_site_aniso_label
_atom_site_aniso_U_11
_atom_site_aniso_U_22
_atom_site_aniso_U_33
_atom_site_aniso_U_23
_atom_site_aniso_U_13
_atom_site_aniso_U_12
Ru1 0.01639(7) 0.01223(7) 0.01375(7) -0.00610(5) -0.00457(5) 0.00087(5)
Fe1 0.01936(13) 0.01375(12) 0.01338(12) -0.00450(10) -0.00567(10) 0.00132(10)
Fe2 0.01605(13) 0.01433(12) 0.01591(12) -0.00440(10) -0.00688(10) 0.00117(10)
Si1 0.0172(2) 0.0152(2) 0.0145(2) -0.00613(18) -0.00499(18) 0.00137(18)
Si2 0.0177(2) 0.0142(2) 0.0157(2) -0.00598(18) -0.00563(19) 0.00236(18)
C1 0.0189(9) 0.0135(8) 0.0161(8) -0.0043(7) -0.0068(7) 0.0012(7)
C2 0.0199(9) 0.0174(9) 0.0175(8) -0.0059(7) -0.0080(7) 0.0022(7)
C3 0.0186(9) 0.0172(9) 0.0201(9) -0.0068(7) -0.0068(7) 0.0054(7)
C4 0.0250(10) 0.0133(8) 0.0180(8) -0.0061(7) -0.0049(7) 0.0022(7)
C5 0.0216(9) 0.0125(8) 0.0165(8) -0.0042(7) -0.0069(7) 0.0009(7)
C6 0.0222(9) 0.0124(8) 0.0169(8) -0.0050(7) -0.0070(7) 0.0017(7)
C7 0.0266(10) 0.0125(8) 0.0188(8) -0.0065(7) -0.0088(7) 0.0029(7)
C8 0.0260(10) 0.0131(8) 0.0218(9) -0.0057(7) -0.0102(8) -0.0012(7)
C9 0.0201(9) 0.0165(9) 0.0188(9) -0.0044(7) -0.0051(7) -0.0010(7)
C10 0.0236(9) 0.0155(9) 0.0152(8) -0.0045(7) -0.0065(7) 0.0007(7)
C11 0.0223(9) 0.0151(8) 0.0128(8) -0.0037(7) -0.0060(7) 0.0020(7)
C12 0.0221(9) 0.0141(8) 0.0156(8) -0.0027(7) -0.0054(7) -0.0006(7)
C13 0.0299(10) 0.0138(9) 0.0175(8) -0.0032(7) -0.0100(8) 0.0001(7)
C14 0.0300(10) 0.0161(9) 0.0170(8) -0.0064(7) -0.0089(8) 0.0061(7)
C15 0.0222(9) 0.0166(9) 0.0175(8) -0.0056(7) -0.0080(7) 0.0048(7)
C16 0.0213(9) 0.0120(8) 0.0170(8) -0.0046(7) -0.0062(7) 0.0014(7)
C17 0.0208(9) 0.0153(8) 0.0171(8) -0.0041(7) -0.0074(7) 0.0030(7)
C18 0.0246(10) 0.0159(9) 0.0186(9) -0.0040(7) -0.0102(7) 0.0013(7)
C19 0.0254(10) 0.0164(9) 0.0142(8) -0.0042(7) -0.0058(7) 0.0017(7)
C20 0.0212(9) 0.0156(9) 0.0163(8) -0.0037(7) -0.0050(7) -0.0001(7)
C21 0.0199(9) 0.0217(9) 0.0239(9) -0.0096(8) -0.0080(8) 0.0013(7)
C22 0.0189(9) 0.0151(8) 0.0144(8) -0.0033(7) -0.0079(7) 0.0028(7)
C23 0.0179(9) 0.0149(8) 0.0198(8) -0.0063(7) -0.0088(7) 0.0031(7)
C24 0.0253(10) 0.0144(9) 0.0210(9) -0.0065(7) -0.0120(8) 0.0034(7)
C25 0.0227(10) 0.0163(9) 0.0239(9) -0.0032(7) -0.0121(8) -0.0010(7)
C26 0.0172(9) 0.0176(9) 0.0183(8) -0.0026(7) -0.0054(7) 0.0007(7)
C27 0.0197(9) 0.0122(8) 0.0188(8) -0.0041(7) -0.0075(7) 0.0033(7)
C28 0.0188(9) 0.0170(9) 0.0163(8) -0.0038(7) -0.0056(7) -0.0001(7)
C29 0.0250(10) 0.0186(9) 0.0167(8) -0.0030(7) -0.0089(7) -0.0012(7)
C30 0.0230(10) 0.0187(9) 0.0216(9) -0.0017(7) -0.0126(8) 0.0008(7)
C31 0.0213(9) 0.0168(9) 0.0223(9) -0.0036(7) -0.0087(8) 0.0034(7)
C32 0.0230(10) 0.0172(9) 0.0209(9) -0.0076(7) -0.0051(7) 0.0040(7)
Ru2 0.01614(7) 0.01169(7) 0.01285(6) -0.00496(5) -0.00524(5) 0.00199(5)
Fe3 0.01844(13) 0.01467(12) 0.01430(12) -0.00594(10) -0.00666(10) 0.00208(10)
Fe4 0.01784(13) 0.01482(13) 0.01837(12) -0.00775(10) -0.00831(10) 0.00283(10)
Si3 0.0170(2) 0.0163(2) 0.0141(2) -0.00669(18) -0.00612(18) 0.00283(18)
Si4 0.0174(2) 0.0169(2) 0.0149(2) -0.00648(19) -0.00517(19) 0.00017(19)
C33 0.0192(9) 0.0125(8) 0.0167(8) -0.0070(7) -0.0069(7) 0.0027(7)
C34 0.0226(9) 0.0115(8) 0.0171(8) -0.0057(7) -0.0081(7) 0.0035(7)
C35 0.0255(10) 0.0121(8) 0.0164(8) -0.0057(7) -0.0051(7) 0.0011(7)
C36 0.0183(9) 0.0152(8) 0.0211(9) -0.0093(7) -0.0050(7) 0.0007(7)
C37 0.0204(9) 0.0138(8) 0.0182(8) -0.0081(7) -0.0082(7) 0.0026(7)
C38 0.0208(9) 0.0128(8) 0.0176(8) -0.0071(7) -0.0068(7) 0.0002(7)
C39 0.0223(9) 0.0139(8) 0.0179(8) -0.0087(7) -0.0067(7) 0.0020(7)
C40 0.0197(9) 0.0156(9) 0.0215(9) -0.0102(7) -0.0067(7) 0.0043(7)
C41 0.0262(10) 0.0112(8) 0.0223(9) -0.0058(7) -0.0119(8) 0.0037(7)
C42 0.0229(9) 0.0120(8) 0.0167(8) -0.0046(7) -0.0059(7) 0.0001(7)
C43 0.0210(9) 0.0134(8) 0.0180(8) -0.0072(7) -0.0080(7) 0.0035(7)
C44 0.0204(9) 0.0150(8) 0.0196(9) -0.0071(7) -0.0074(7) 0.0015(7)
C45 0.0261(10) 0.0178(9) 0.0210(9) -0.0092(7) -0.0122(8) 0.0031(7)
C46 0.0261(10) 0.0192(9) 0.0185(9) -0.0100(7) -0.0086(7) 0.0051(7)
C47 0.0222(9) 0.0178(9) 0.0182(8) -0.0085(7) -0.0081(7) 0.0072(7)
C48 0.0217(9) 0.0154(8) 0.0168(8) -0.0083(7) -0.0074(7) 0.0016(7)
C49 0.0226(9) 0.0148(9) 0.0214(9) -0.0093(7) -0.0085(7) 0.0038(7)
C50 0.0313(11) 0.0133(9) 0.0227(9) -0.0062(7) -0.0131(8) 0.0034(7)
C51 0.0305(11) 0.0178(9) 0.0185(9) -0.0059(7) -0.0080(8) -0.0021(8)
C52 0.0214(9) 0.0197(9) 0.0193(9) -0.0081(7) -0.0061(7) -0.0019(7)
C53 0.0201(9) 0.0278(10) 0.0204(9) -0.0104(8) -0.0085(7) 0.0050(8)
C54 0.0207(9) 0.0136(8) 0.0192(8) -0.0063(7) -0.0075(7) 0.0000(7)
C55 0.0212(9) 0.0154(9) 0.0209(9) -0.0089(7) -0.0089(7) 0.0046(7)
C56 0.0266(10) 0.0198(9) 0.0230(9) -0.0121(8) -0.0125(8) 0.0057(8)
C57 0.0249(10) 0.0185(9) 0.0304(10) -0.0119(8) -0.0157(8) 0.0038(7)
C58 0.0198(9) 0.0182(9) 0.0262(9) -0.0100(8) -0.0082(8) 0.0000(7)
C59 0.0199(9) 0.0177(9) 0.0208(9) -0.0104(7) -0.0091(7) 0.0022(7)
C60 0.0192(9) 0.0149(8) 0.0224(9) -0.0084(7) -0.0094(7) 0.0023(7)
C61 0.0241(10) 0.0146(9) 0.0229(9) -0.0067(7) -0.0097(8) 0.0019(7)
C62 0.0237(10) 0.0175(9) 0.0297(10) -0.0113(8) -0.0143(8) 0.0054(7)
C63 0.0197(9) 0.0187(9) 0.0269(9) -0.0135(8) -0.0086(8) 0.0045(7)
C64 0.0224(10) 0.0326(11) 0.0190(9) -0.0102(8) -0.0037(8) -0.0024(8)

loop_
_atom_type_symbol
_atom_type_description
_atom_type_scat_dispersion_real
_atom_type_scat_dispersion_imag
_atom_type_scat_source
C C 0.0033 0.0016 'International Tables Vol C Tables 4.2.6.8 and 6.1.1.4'
H H 0.0000 0.0000 'International Tables Vol C Tables 4.2.6.8 and 6.1.1.4'
Si Si 0.0817 0.0704 'International Tables Vol C Tables 4.2.6.8 and 6.1.1.4'
Fe Fe 0.3463 0.8444 'International Tables Vol C Tables 4.2.6.8 and 6.1.1.4'
Ru Ru -1.2594 0.8363 'International Tables Vol C Tables 4.2.6.8 and 6.1.1.4'

loop_
_geom_angle_atom_site_label_1
_geom_angle_atom_site_label_2
_geom_angle_atom_site_label_3
_geom_angle
C10 Ru1 C9 38.34(7)
C10 Ru1 C2 164.46(7)
C9 Ru1 C2 129.38(7)
C10 Ru1 C5 123.23(7)
C9 Ru1 C5 154.65(7)
C2 Ru1 C5 63.83(7)
C10 Ru1 C7 63.77(7)
C9 Ru1 C7 63.73(7)
C2 Ru1 C7 123.88(7)
C5 Ru1 C7 131.41(7)
C10 Ru1 C3 129.18(7)
C9 Ru1 C3 111.62(7)
C2 Ru1 C3 38.22(7)
C5 Ru1 C3 63.62(7)
C7 Ru1 C3 155.25(7)
C10 Ru1 C6 38.44(7)
C9 Ru1 C6 64.59(7)
C2 Ru1 C6 155.90(7)
C5 Ru1 C6 112.76(7)
C7 Ru1 C6 38.57(6)
C3 Ru1 C6 164.51(7)
C10 Ru1 C4 112.04(7)
C9 Ru1 C4 122.30(7)
C2 Ru1 C4 63.88(7)
C5 Ru1 C4 37.99(7)
C7 Ru1 C4 165.93(7)
C3 Ru1 C4 38.04(7)
C6 Ru1 C4 129.63(7)
C10 Ru1 C1 155.40(7)
C9 Ru1 C1 165.13(7)
C2 Ru1 C1 38.60(7)
C5 Ru1 C1 38.47(6)
C7 Ru1 C1 113.21(7)
C3 Ru1 C1 64.49(7)
C6 Ru1 C1 123.12(7)
C4 Ru1 C1 64.43(7)
C10 Ru1 C8 63.92(7)
C9 Ru1 C8 38.10(7)
C2 Ru1 C8 112.61(7)
C5 Ru1 C8 166.31(7)
C7 Ru1 C8 38.05(7)
C3 Ru1 C8 122.71(7)
C6 Ru1 C8 64.55(7)
C4 Ru1 C8 154.30(7)
C1 Ru1 C8 130.31(7)
C16 Fe1 C11 87.90(7)
C16 Fe1 C12 108.72(7)
C11 Fe1 C12 41.99(7)
C16 Fe1 C17 42.11(7)
C11 Fe1 C17 109.21(7)
C12 Fe1 C17 100.56(7)
C16 Fe1 C15 109.80(8)
C11 Fe1 C15 41.93(7)
C12 Fe1 C15 68.81(8)
C17 Fe1 C15 146.99(7)
C16 Fe1 C20 42.05(7)
C11 Fe1 C20 109.53(7)
C12 Fe1 C20 146.47(7)
C17 Fe1 C20 68.92(7)
C15 Fe1 C20 102.13(8)
C16 Fe1 C18 70.46(7)
C11 Fe1 C18 149.64(8)
C12 Fe1 C18 124.76(8)
C17 Fe1 C18 40.70(7)
C15 Fe1 C18 166.10(8)
C20 Fe1 C18 68.35(7)
C16 Fe1 C19 70.23(7)
C11 Fe1 C19 149.80(7)
C12 Fe1 C19 164.99(8)
C17 Fe1 C19 68.27(7)
C15 Fe1 C19 126.03(8)
C20 Fe1 C19 40.49(7)
C18 Fe1 C19 40.29(7)
C16 Fe1 C13 149.08(7)
C11 Fe1 C13 70.26(7)
C12 Fe1 C13 40.67(7)
C17 Fe1 C13 124.41(8)
C15 Fe1 C13 68.26(8)
C20 Fe1 C13 166.41(8)
C18 Fe1 C13 119.08(8)
C19 Fe1 C13 137.38(7)
C16 Fe1 C14 150.26(8)
C11 Fe1 C14 70.06(7)
C12 Fe1 C14 68.03(7)
C17 Fe1 C14 164.32(8)
C15 Fe1 C14 40.61(7)
C20 Fe1 C14 126.55(8)
C18 Fe1 C14 136.97(7)
C19 Fe1 C14 120.65(7)
C13 Fe1 C14 40.01(8)
C16 Fe1 Si1 43.93(5)
C11 Fe1 Si1 43.97(5)
C12 Fe1 Si1 73.08(5)
C17 Fe1 Si1 73.44(5)
C15 Fe1 Si1 73.55(5)
C20 Fe1 Si1 73.40(5)
C18 Fe1 Si1 111.58(5)
C19 Fe1 Si1 111.34(5)
C13 Fe1 Si1 111.27(5)
C14 Fe1 Si1 111.43(5)
C22 Fe2 C27 87.55(7)
C22 Fe2 C26 42.09(7)
C27 Fe2 C26 108.87(7)
C22 Fe2 C31 108.63(8)
C27 Fe2 C31 41.96(7)
C26 Fe2 C31 100.56(8)
C22 Fe2 C28 109.24(7)
C27 Fe2 C28 41.97(7)
C26 Fe2 C28 146.48(8)
C31 Fe2 C28 68.90(8)
C22 Fe2 C23 41.83(7)
C27 Fe2 C23 109.11(7)
C26 Fe2 C23 68.80(7)
C31 Fe2 C23 146.10(8)
C28 Fe2 C23 101.66(7)
C22 Fe2 C30 148.81(8)
C27 Fe2 C30 69.91(7)
C26 Fe2 C30 124.78(8)
C31 Fe2 C30 40.41(8)
C28 Fe2 C30 68.12(7)
C23 Fe2 C30 166.31(8)
C22 Fe2 C29 149.63(7)
C27 Fe2 C29 69.88(7)
C26 Fe2 C29 164.69(8)
C31 Fe2 C29 67.93(8)
C28 Fe2 C29 40.52(7)
C23 Fe2 C29 126.40(8)
C30 Fe2 C29 39.97(7)
C22 Fe2 C25 69.95(7)
C27 Fe2 C25 149.23(8)
C26 Fe2 C25 40.53(7)
C31 Fe2 C25 125.29(8)
C28 Fe2 C25 165.68(8)
C23 Fe2 C25 67.81(7)
C30 Fe2 C25 120.38(7)
C29 Fe2 C25 138.00(8)
C22 Fe2 C24 69.82(7)
C27 Fe2 C24 149.31(7)
C26 Fe2 C24 67.97(7)
C31 Fe2 C24 165.07(8)
C28 Fe2 C24 125.96(8)
C23 Fe2 C24 40.37(7)
C30 Fe2 C24 138.34(8)
C29 Fe2 C24 121.28(8)
C25 Fe2 C24 39.81(7)
C22 Fe2 Si2 43.77(5)
C27 Fe2 Si2 43.78(5)
C26 Fe2 Si2 73.27(5)
C31 Fe2 Si2 73.04(6)
C28 Fe2 Si2 73.22(5)
C23 Fe2 Si2 73.06(5)
C30 Fe2 Si2 110.84(6)
C29 Fe2 Si2 110.98(5)
C25 Fe2 Si2 111.02(5)
C24 Fe2 Si2 110.81(5)
C1 Si1 C21 110.94(8)
C1 Si1 C16 112.13(8)
C21 Si1 C16 112.44(8)
C1 Si1 C11 113.11(8)
C21 Si1 C11 111.95(9)
C16 Si1 C11 95.49(8)
C1 Si1 Fe1 125.11(6)
C21 Si1 Fe1 123.95(6)
C16 Si1 Fe1 47.73(5)
C11 Si1 Fe1 47.76(5)
C6 Si2 C32 111.20(9)
C6 Si2 C22 114.09(8)
C32 Si2 C22 110.37(8)
C6 Si2 C27 111.81(8)
C32 Si2 C27 113.31(9)
C22 Si2 C27 95.22(8)
C6 Si2 Fe2 125.09(6)
C32 Si2 Fe2 123.71(7)
C22 Si2 Fe2 47.59(5)
C27 Si2 Fe2 47.63(5)
C5 C1 C2 106.05(15)
C5 C1 Si1 124.05(13)
C2 C1 Si1 129.90(14)
C5 C1 Ru1 70.36(10)
C2 C1 Ru1 70.26(10)
Si1 C1 Ru1 124.06(9)
C3 C2 C1 108.70(16)
C3 C2 Ru1 71.11(10)
C1 C2 Ru1 71.14(10)
C3 C2 H2 125.6
C1 C2 H2 125.6
Ru1 C2 H2 125.6
C4 C3 C2 108.11(16)
C4 C3 Ru1 71.11(10)
C2 C3 Ru1 70.67(10)
C4 C3 H3 125.9
C2 C3 H3 125.9
Ru1 C3 H3 125.9
C5 C4 C3 107.82(16)
C5 C4 Ru1 70.70(10)
C3 C4 Ru1 70.85(10)
C5 C4 H4 126.1
C3 C4 H4 126.1
Ru1 C4 H4 126.1
C4 C5 C1 109.32(16)
C4 C5 Ru1 71.31(10)
C1 C5 Ru1 71.17(10)
C4 C5 H5 125.3
C1 C5 H5 125.3
Ru1 C5 H5 125.3
C10 C6 C7 106.08(16)
C10 C6 Si2 129.66(14)
C7 C6 Si2 124.23(14)
C10 C6 Ru1 70.19(10)
C7 C6 Ru1 70.52(10)
Si2 C6 Ru1 122.32(9)
C8 C7 C6 109.19(16)
C8 C7 Ru1 71.31(10)
C6 C7 Ru1 70.91(10)
C8 C7 H7 125.4
C6 C7 H7 125.4
Ru1 C7 H7 125.4
C7 C8 C9 107.63(16)
C7 C8 Ru1 70.65(10)
C9 C8 Ru1 70.40(10)
C7 C8 H8 126.2
C9 C8 H8 126.2
Ru1 C8 H8 126.2
C8 C9 C10 108.05(16)
C8 C9 Ru1 71.50(10)
C10 C9 Ru1 70.65(10)
C8 C9 H9 125.9
C10 C9 H9 125.9
Ru1 C9 H9 125.9
C9 C10 C6 109.05(16)
C9 C10 Ru1 71.01(10)
C6 C10 Ru1 71.37(10)
C9 C10 H10 125.5
C6 C10 H10 125.5
Ru1 C10 H10 125.5
C12 C11 C15 104.69(15)
C12 C11 Si1 118.74(13)
C15 C11 Si1 119.93(13)
C12 C11 Fe1 69.41(10)
C15 C11 Fe1 69.62(10)
Si1 C11 Fe1 88.27(7)
C13 C12 C11 110.00(17)
C13 C12 Fe1 71.48(10)
C11 C12 Fe1 68.60(10)
C13 C12 H12 125.0
C11 C12 H12 125.0
Fe1 C12 H12 125.0
C14 C13 C12 107.69(17)
C14 C13 Fe1 70.33(10)
C12 C13 Fe1 67.85(10)
C14 C13 H13 126.1
C12 C13 H13 126.1
Fe1 C13 H13 126.1
C13 C14 C15 107.82(16)
C13 C14 Fe1 69.66(11)
C15 C14 Fe1 67.73(10)
C13 C14 H14 126.1
C15 C14 H14 126.1
Fe1 C14 H14 126.1
C14 C15 C11 109.79(17)
C14 C15 Fe1 71.66(11)
C11 C15 Fe1 68.45(10)
C14 C15 H15 125.1
C11 C15 H15 125.1
Fe1 C15 H15 125.1
C17 C16 C20 104.60(15)
C17 C16 Si1 119.42(13)
C20 C16 Si1 119.50(13)
C17 C16 Fe1 69.41(10)
C20 C16 Fe1 69.74(10)
Si1 C16 Fe1 88.34(7)
C18 C17 C16 109.92(16)
C18 C17 Fe1 71.19(11)
C16 C17 Fe1 68.48(10)
C18 C17 H17 125.0
C16 C17 H17 125.0
Fe1 C17 H17 125.0
C17 C18 C19 107.66(16)
C17 C18 Fe1 68.10(10)
C19 C18 Fe1 70.09(10)
C17 C18 H18 126.2
C19 C18 H18 126.2
Fe1 C18 H18 126.2
C20 C19 C18 108.01(16)
C20 C19 Fe1 68.28(10)
C18 C19 Fe1 69.62(10)
C20 C19 H19 126.0
C18 C19 H19 126.0
Fe1 C19 H19 126.0
C19 C20 C16 109.77(16)
C19 C20 Fe1 71.22(10)
C16 C20 Fe1 68.21(10)
C19 C20 H20 125.1
C16 C20 H20 125.1
Fe1 C20 H20 125.1
Si1 C21 H21A 109.5
Si1 C21 H21B 109.5
H21A C21 H21B 109.5
Si1 C21 H21C 109.5
H21A C21 H21C 109.5
H21B C21 H21C 109.5
C23 C22 C26 104.81(15)
C23 C22 Si2 119.59(13)
C26 C22 Si2 119.49(13)
C23 C22 Fe2 69.87(10)
C26 C22 Fe2 69.45(10)
Si2 C22 Fe2 88.64(7)
C24 C23 C22 109.89(16)
C24 C23 Fe2 71.88(10)
C22 C23 Fe2 68.29(10)
C24 C23 H23 125.0
C22 C23 H23 125.0
Fe2 C23 H23 125.0
C25 C24 C23 107.82(16)
C25 C24 Fe2 69.99(10)
C23 C24 Fe2 67.75(10)
C25 C24 H24 126.1
C23 C24 H24 126.1
Fe2 C24 H24 126.1
C24 C25 C26 107.86(16)
C24 C25 Fe2 70.21(10)
C26 C25 Fe2 67.48(10)
C24 C25 H25 126.1
C26 C25 H25 126.1
Fe2 C25 H25 126.1
C25 C26 C22 109.61(16)
C25 C26 Fe2 71.99(11)
C22 C26 Fe2 68.47(10)
C25 C26 H26 125.2
C22 C26 H26 125.2
Fe2 C26 H26 125.2
C31 C27 C28 104.95(16)
C31 C27 Si2 119.24(13)
C28 C27 Si2 119.61(13)
C31 C27 Fe2 69.62(10)
C28 C27 Fe2 69.67(10)
Si2 C27 Fe2 88.59(7)
C29 C28 C27 109.40(16)
C29 C28 Fe2 71.56(10)
C27 C28 Fe2 68.36(10)
C29 C28 H28 125.3
C27 C28 H28 125.3
Fe2 C28 H28 125.3
C30 C29 C28 108.03(17)
C30 C29 Fe2 69.98(10)
C28 C29 Fe2 67.93(10)
C30 C29 H29 126.0
C28 C29 H29 126.0
Fe2 C29 H29 126.0
C31 C30 C29 107.87(17)
C31 C30 Fe2 67.96(10)
C29 C30 Fe2 70.06(10)
C31 C30 H30 126.1
C29 C30 H30 126.1
Fe2 C30 H30 126.1
C30 C31 C27 109.74(17)
C30 C31 Fe2 71.64(11)
C27 C31 Fe2 68.42(10)
C30 C31 H31 125.1
C27 C31 H31 125.1
Fe2 C31 H31 125.1
Si2 C32 H32A 109.5
Si2 C32 H32B 109.5
H32A C32 H32B 109.5
Si2 C32 H32C 109.5
H32A C32 H32C 109.5
H32B C32 H32C 109.5
C37 Ru2 C39 164.28(7)
C37 Ru2 C40 128.76(7)
C39 Ru2 C40 38.30(7)
C37 Ru2 C42 123.14(7)
C39 Ru2 C42 63.75(7)
C40 Ru2 C42 63.81(7)
C37 Ru2 C34 63.87(7)
C39 Ru2 C34 124.20(7)
C40 Ru2 C34 155.59(7)
C42 Ru2 C34 131.09(7)
C37 Ru2 C41 111.62(7)
C39 Ru2 C41 64.02(7)
C40 Ru2 C41 38.35(7)
C42 Ru2 C41 37.97(7)
C34 Ru2 C41 165.32(7)
C37 Ru2 C36 38.32(6)
C39 Ru2 C36 129.49(7)
C40 Ru2 C36 111.57(7)
C42 Ru2 C36 154.82(7)
C34 Ru2 C36 63.68(7)
C41 Ru2 C36 122.44(7)
C37 Ru2 C33 38.48(7)
C39 Ru2 C33 156.18(7)
C40 Ru2 C33 164.12(7)
C42 Ru2 C33 112.59(7)
C34 Ru2 C33 38.54(6)
C41 Ru2 C33 129.08(7)
C36 Ru2 C33 64.47(7)
C37 Ru2 C38 155.54(7)
C39 Ru2 C38 38.50(6)
C40 Ru2 C38 64.67(7)
C42 Ru2 C38 38.53(6)
C34 Ru2 C38 113.16(7)
C41 Ru2 C38 64.58(7)
C36 Ru2 C38 165.00(7)
C33 Ru2 C38 123.24(7)
C37 Ru2 C35 63.98(7)
C39 Ru2 C35 112.89(7)
C40 Ru2 C35 122.93(7)
C42 Ru2 C35 166.02(7)
C34 Ru2 C35 38.00(7)
C41 Ru2 C35 154.77(7)
C36 Ru2 C35 38.10(7)
C33 Ru2 C35 64.46(6)
C38 Ru2 C35 130.17(7)
C43 Fe3 C48 87.51(7)
C43 Fe3 C47 42.17(7)
C48 Fe3 C47 108.62(7)
C43 Fe3 C52 108.82(8)
C48 Fe3 C52 42.03(7)
C47 Fe3 C52 100.43(8)
C43 Fe3 C49 108.96(7)
C48 Fe3 C49 41.92(7)
C47 Fe3 C49 146.15(7)
C52 Fe3 C49 68.94(8)
C43 Fe3 C44 42.02(7)
C48 Fe3 C44 109.46(7)
C47 Fe3 C44 68.97(8)
C52 Fe3 C44 146.60(7)
C49 Fe3 C44 101.70(7)
C43 Fe3 C51 149.26(8)
C48 Fe3 C51 70.03(7)
C47 Fe3 C51 125.07(8)
C52 Fe3 C51 40.63(7)
C49 Fe3 C51 68.05(8)
C44 Fe3 C51 165.78(8)
C43 Fe3 C45 70.04(7)
C48 Fe3 C45 149.76(7)
C47 Fe3 C45 68.09(8)
C52 Fe3 C45 164.67(8)
C49 Fe3 C45 126.27(8)
C44 Fe3 C45 40.44(7)
C51 Fe3 C45 137.77(7)
C43 Fe3 C46 70.00(7)
C48 Fe3 C46 148.83(8)
C47 Fe3 C46 40.43(7)
C52 Fe3 C46 124.79(8)
C49 Fe3 C46 166.16(8)
C44 Fe3 C46 67.94(7)
C51 Fe3 C46 120.25(8)
C45 Fe3 C46 39.95(7)
C43 Fe3 C50 149.33(7)
C48 Fe3 C50 69.98(7)
C47 Fe3 C50 164.95(8)
C52 Fe3 C50 68.14(8)
C49 Fe3 C50 40.54(7)
C44 Fe3 C50 125.97(8)
C51 Fe3 C50 39.92(8)
C45 Fe3 C50 121.02(8)
C46 Fe3 C50 138.16(7)
C43 Fe3 Si3 43.65(5)
C48 Fe3 Si3 43.86(5)
C47 Fe3 Si3 73.25(5)
C52 Fe3 Si3 73.48(5)
C49 Fe3 Si3 72.91(5)
C44 Fe3 Si3 73.14(5)
C51 Fe3 Si3 111.30(5)
C45 Fe3 Si3 110.93(5)
C46 Fe3 Si3 110.93(5)
C50 Fe3 Si3 110.91(5)
C54 Fe4 C59 87.36(7)
C54 Fe4 C58 42.38(7)
C59 Fe4 C58 107.74(8)
C54 Fe4 C63 108.92(8)
C59 Fe4 C63 42.18(7)
C58 Fe4 C63 99.52(8)
C54 Fe4 C60 108.79(7)
C59 Fe4 C60 42.00(7)
C58 Fe4 C60 145.59(8)
C63 Fe4 C60 69.06(7)
C54 Fe4 C55 41.92(7)
C59 Fe4 C55 110.08(7)
C58 Fe4 C55 69.09(8)
C63 Fe4 C55 147.14(8)
C60 Fe4 C55 102.40(7)
C54 Fe4 C57 70.04(7)
C59 Fe4 C57 147.83(8)
C58 Fe4 C57 40.39(7)
C63 Fe4 C57 123.54(8)
C60 Fe4 C57 167.31(8)
C55 Fe4 C57 67.96(7)
C54 Fe4 C62 149.21(8)
C59 Fe4 C62 69.91(7)
C58 Fe4 C62 124.53(8)
C63 Fe4 C62 40.43(7)
C60 Fe4 C62 67.93(7)
C55 Fe4 C62 166.17(8)
C57 Fe4 C62 119.86(8)
C54 Fe4 C61 149.13(8)
C59 Fe4 C61 70.10(7)
C58 Fe4 C61 164.49(8)
C63 Fe4 C61 68.24(8)
C60 Fe4 C61 40.53(7)
C55 Fe4 C61 126.36(8)
C57 Fe4 C61 138.54(8)
C62 Fe4 C61 39.97(7)
C54 Fe4 C56 69.70(7)
C59 Fe4 C56 150.34(8)
C58 Fe4 C56 67.84(8)
C63 Fe4 C56 163.27(8)
C60 Fe4 C56 127.56(8)
C55 Fe4 C56 40.30(7)
C57 Fe4 C56 39.79(8)
C62 Fe4 C56 137.92(8)
C61 Fe4 C56 121.92(8)
C54 Fe4 Si4 43.67(5)
C59 Fe4 Si4 43.72(5)
C58 Fe4 Si4 73.36(6)
C63 Fe4 Si4 74.09(6)
C60 Fe4 Si4 72.30(5)
C55 Fe4 Si4 73.12(5)
C57 Fe4 Si4 110.96(6)
C62 Fe4 Si4 111.39(6)
C61 Fe4 Si4 110.49(5)
C56 Fe4 Si4 110.68(5)
C33 Si3 C53 109.90(8)
C33 Si3 C43 112.02(8)
C53 Si3 C43 112.02(9)
C33 Si3 C48 113.59(8)
C53 Si3 C48 113.52(9)
C43 Si3 C48 95.16(8)
C33 Si3 Fe3 124.48(6)
C53 Si3 Fe3 125.59(6)
C43 Si3 Fe3 47.54(5)
C48 Si3 Fe3 47.63(5)
C38 Si4 C64 109.59(9)
C38 Si4 C54 112.00(8)
C64 Si4 C54 112.26(9)
C38 Si4 C59 113.22(8)
C64 Si4 C59 114.02(9)
C54 Si4 C59 95.16(8)
C38 Si4 Fe4 123.18(6)
C64 Si4 Fe4 127.20(7)
C54 Si4 Fe4 47.57(5)
C59 Si4 Fe4 47.63(5)
C37 C33 C34 106.34(15)
C37 C33 Si3 130.45(13)
C34 C33 Si3 123.20(14)
C37 C33 Ru2 70.22(10)
C34 C33 Ru2 70.64(10)
Si3 C33 Ru2 123.63(9)
C35 C34 C33 109.09(16)
C35 C34 Ru2 71.36(10)
C33 C34 Ru2 70.82(10)
C35 C34 H34 125.4
C33 C34 H34 125.4
Ru2 C34 H34 125.4
C34 C35 C36 107.73(15)
C34 C35 Ru2 70.64(10)
C36 C35 Ru2 70.67(10)
C34 C35 H35 126.1
C36 C35 H35 126.1
Ru2 C35 H35 126.1
C35 C36 C37 107.95(16)
C35 C36 Ru2 71.24(10)
C37 C36 Ru2 70.32(10)
C35 C36 H36 126.0
C37 C36 H36 126.0
Ru2 C36 H36 126.0
C36 C37 C33 108.88(15)
C36 C37 Ru2 71.36(10)
C33 C37 Ru2 71.30(10)
C36 C37 H37 125.5
C33 C37 H37 125.5
Ru2 C37 H37 125.5
C39 C38 C42 105.86(16)
C39 C38 Si4 130.99(14)
C42 C38 Si4 123.12(13)
C39 C38 Ru2 70.11(10)
C42 C38 Ru2 70.28(10)
Si4 C38 Ru2 122.65(9)
C40 C39 C38 109.14(15)
C40 C39 Ru2 70.90(10)
C38 C39 Ru2 71.39(10)
C40 C39 H39 125.4
C38 C39 H39 125.4
Ru2 C39 H39 125.4
C39 C40 C41 107.81(16)
C39 C40 Ru2 70.79(10)
C41 C40 Ru2 71.13(10)
C39 C40 H40 126.1
C41 C40 H40 126.1
Ru2 C40 H40 126.1
C42 C41 C40 107.66(16)
C42 C41 Ru2 70.84(10)
C40 C41 Ru2 70.52(10)
C42 C41 H41 126.1
C40 C41 H41 126.1
Ru2 C41 H41 126.1
C41 C42 C38 109.53(16)
C41 C42 Ru2 71.19(10)
C38 C42 Ru2 71.19(10)
C41 C42 H42 125.2
C38 C42 H42 125.2
Ru2 C42 H42 125.2
C47 C43 C44 104.60(15)
C47 C43 Si3 119.53(13)
C44 C43 Si3 119.69(13)
C47 C43 Fe3 69.21(10)
C44 C43 Fe3 69.82(10)
Si3 C43 Fe3 88.81(7)
C45 C44 C43 109.68(16)
C45 C44 Fe3 71.56(10)
C43 C44 Fe3 68.16(10)
C45 C44 H44 125.1
C43 C44 H44 125.1
Fe3 C44 H44 125.1
C46 C45 C44 107.93(16)
C46 C45 Fe3 70.12(10)
C44 C45 Fe3 68.00(10)
C46 C45 H45 126.0
C44 C45 H45 126.0
Fe3 C45 H45 126.0
C47 C46 C45 107.82(16)
C47 C46 Fe3 67.36(10)
C45 C46 Fe3 69.93(10)
C47 C46 H46 126.1
C45 C46 H46 126.1
Fe3 C46 H46 126.1
C46 C47 C43 109.95(17)
C46 C47 Fe3 72.21(11)
C43 C47 Fe3 68.62(10)
C46 C47 H47 125.0
C43 C47 H47 125.0
Fe3 C47 H47 125.0
C49 C48 C52 104.91(15)
C49 C48 Si3 118.84(13)
C52 C48 Si3 119.85(14)
C49 C48 Fe3 69.65(10)
C52 C48 Fe3 69.44(10)
Si3 C48 Fe3 88.51(7)
C50 C49 C48 109.77(16)
C50 C49 Fe3 71.72(11)
C48 C49 Fe3 68.43(10)
C50 C49 H49 125.1
C48 C49 H49 125.1
Fe3 C49 H49 125.1
C51 C50 C49 107.72(17)
C51 C50 Fe3 69.78(11)
C49 C50 Fe3 67.74(10)
C51 C50 H50 126.1
C49 C50 H50 126.1
Fe3 C50 H50 126.1
C50 C51 C52 108.06(16)
C50 C51 Fe3 70.29(11)
C52 C51 Fe3 67.80(10)
C50 C51 H51 126.0
C52 C51 H51 126.0
Fe3 C51 H51 126.0
C51 C52 C48 109.53(17)
C51 C52 Fe3 71.58(11)
C48 C52 Fe3 68.52(10)
C51 C52 H52 125.2
C48 C52 H52 125.2
Fe3 C52 H52 125.2
Si3 C53 H53A 109.5
Si3 C53 H53B 109.5
H53A C53 H53B 109.5
Si3 C53 H53C 109.5
H53A C53 H53C 109.5
H53B C53 H53C 109.5
C55 C54 C58 104.72(16)
C55 C54 Si4 119.81(13)
C58 C54 Si4 119.32(13)
C55 C54 Fe4 70.00(10)
C58 C54 Fe4 69.14(10)
Si4 C54 Fe4 88.76(7)
C56 C55 C54 109.52(17)
C56 C55 Fe4 71.90(11)
C54 C55 Fe4 68.08(10)
C56 C55 H55 125.2
C54 C55 H55 125.2
Fe4 C55 H55 125.2
C57 C56 C55 108.07(17)
C57 C56 Fe4 69.59(11)
C55 C56 Fe4 67.80(10)
C57 C56 H56 125.9
C55 C56 H56 125.9
Fe4 C56 H56 125.9
C58 C57 C56 108.14(17)
C58 C57 Fe4 67.62(10)
C56 C57 Fe4 70.63(11)
C58 C57 H57 125.9
C56 C57 H57 125.9
Fe4 C57 H57 125.9
C57 C58 C54 109.55(17)
C57 C58 Fe4 71.98(11)
C54 C58 Fe4 68.47(10)
C57 C58 H58 125.2
C54 C58 H58 125.2
Fe4 C58 H58 125.2
C60 C59 C63 104.83(16)
C60 C59 Si4 117.67(13)
C63 C59 Si4 121.24(13)
C60 C59 Fe4 69.78(10)
C63 C59 Fe4 69.38(10)
Si4 C59 Fe4 88.66(7)
C61 C60 C59 109.77(16)
C61 C60 Fe4 71.67(10)
C59 C60 Fe4 68.22(10)
C61 C60 H60 125.1
C59 C60 H60 125.1
Fe4 C60 H60 125.1
C62 C61 C60 107.49(16)
C62 C61 Fe4 69.85(10)
C60 C61 Fe4 67.80(10)
C62 C61 H61 126.2
C60 C61 H61 126.2
Fe4 C61 H61 126.2
C63 C62 C61 108.40(17)
C63 C62 Fe4 67.69(10)
C61 C62 Fe4 70.18(11)
C63 C62 H62 125.8
C61 C62 H62 125.8
Fe4 C62 H62 125.8
C62 C63 C59 109.49(17)
C62 C63 Fe4 71.89(11)
C59 C63 Fe4 68.44(10)
C62 C63 H63 125.2
C59 C63 H63 125.2
Fe4 C63 H63 125.2
Si4 C64 H64A 109.5
Si4 C64 H64B 109.5
H64A C64 H64B 109.5
Si4 C64 H64C 109.5
H64A C64 H64C 109.5
H64B C64 H64C 109.5

loop_
_geom_bond_atom_site_label_1
_geom_bond_atom_site_label_2
_geom_bond_distance
Ru1 C10 2.1755(17)
Ru1 C9 2.1803(18)
Ru1 C2 2.1822(18)
Ru1 C5 2.1832(17)
Ru1 C7 2.1861(18)
Ru1 C3 2.1879(18)
Ru1 C6 2.1913(18)
Ru1 C4 2.1913(18)
Ru1 C1 2.1940(17)
Ru1 C8 2.1948(17)
Fe1 C16 2.0175(17)
Fe1 C11 2.0184(17)
Fe1 C12 2.0293(17)
Fe1 C17 2.0301(18)
Fe1 C15 2.0341(19)
Fe1 C20 2.0383(18)
Fe1 C18 2.0711(18)
Fe1 C19 2.0773(17)
Fe1 C13 2.0776(18)
Fe1 C14 2.0865(19)
Fe1 Si1 2.7251(5)
Fe2 C22 2.0165(17)
Fe2 C27 2.0179(18)
Fe2 C26 2.0298(18)
Fe2 C31 2.0341(19)
Fe2 C28 2.0356(17)
Fe2 C23 2.0379(18)
Fe2 C30 2.0828(18)
Fe2 C29 2.0838(18)
Fe2 C25 2.0898(18)
Fe2 C24 2.0927(18)
Fe2 Si2 2.7305(6)
Si1 C1 1.8530(19)
Si1 C21 1.8623(19)
Si1 C16 1.8915(18)
Si1 C11 1.8929(18)
Si2 C6 1.8560(19)
Si2 C32 1.8582(19)
Si2 C22 1.8895(18)
Si2 C27 1.8897(19)
C1 C5 1.442(2)
C1 C2 1.446(2)
C2 C3 1.431(2)
C2 H2 1.0000
C3 C4 1.427(3)
C3 H3 1.0000
C4 C5 1.424(3)
C4 H4 1.0000
C5 H5 1.0000
C6 C10 1.438(3)
C6 C7 1.446(2)
C7 C8 1.428(3)
C7 H7 1.0000
C8 C9 1.428(3)
C8 H8 1.0000
C9 C10 1.430(3)
C9 H9 1.0000
C10 H10 1.0000
C11 C12 1.450(3)
C11 C15 1.450(3)
C12 C13 1.428(3)
C12 H12 1.0000
C13 C14 1.424(3)
C13 H13 1.0000
C14 C15 1.431(3)
C14 H14 1.0000
C15 H15 1.0000
C16 C17 1.454(3)
C16 C20 1.455(2)
C17 C18 1.427(3)
C17 H17 1.0000
C18 C19 1.429(3)
C18 H18 1.0000
C19 C20 1.425(3)
C19 H19 1.0000
C20 H20 1.0000
C21 H21A 0.9800
C21 H21B 0.9800
C21 H21C 0.9800
C22 C23 1.448(2)
C22 C26 1.453(2)
C23 C24 1.426(2)
C23 H23 1.0000
C24 C25 1.424(3)
C24 H24 1.0000
C25 C26 1.428(3)
C25 H25 1.0000
C26 H26 1.0000
C27 C31 1.451(3)
C27 C28 1.452(2)
C28 C29 1.427(3)
C28 H28 1.0000
C29 C30 1.424(3)
C29 H29 1.0000
C30 C31 1.423(3)
C30 H30 1.0000
C31 H31 1.0000
C32 H32A 0.9800
C32 H32B 0.9800
C32 H32C 0.9800
Ru2 C37 2.1750(17)
Ru2 C39 2.1791(17)
Ru2 C40 2.1806(18)
Ru2 C42 2.1840(17)
Ru2 C34 2.1870(17)
Ru2 C41 2.1887(18)
Ru2 C36 2.1889(17)
Ru2 C33 2.1894(17)
Ru2 C38 2.1962(17)
Ru2 C35 2.1964(17)
Fe3 C43 2.0160(17)
Fe3 C48 2.0192(17)
Fe3 C47 2.0241(18)
Fe3 C52 2.0316(18)
Fe3 C49 2.0357(18)
Fe3 C44 2.0385(18)
Fe3 C51 2.0819(19)
Fe3 C45 2.0857(18)
Fe3 C46 2.0883(18)
Fe3 C50 2.0886(19)
Fe3 Si3 2.7322(5)
Fe4 C54 2.0144(18)
Fe4 C59 2.0162(18)
Fe4 C58 2.0235(18)
Fe4 C63 2.0290(18)
Fe4 C60 2.0374(18)
Fe4 C55 2.0403(18)
Fe4 C57 2.0810(19)
Fe4 C62 2.0845(19)
Fe4 C61 2.0889(18)
Fe4 C56 2.0947(18)
Fe4 Si4 2.7284(6)
Si3 C33 1.8591(18)
Si3 C53 1.8647(19)
Si3 C43 1.8865(18)
Si3 C48 1.8939(18)
Si4 C38 1.8509(19)
Si4 C64 1.8598(19)
Si4 C54 1.8845(19)
Si4 C59 1.8862(19)
C33 C37 1.438(3)
C33 C34 1.444(2)
C34 C35 1.427(3)
C34 H34 1.0000
C35 C36 1.431(3)
C35 H35 1.0000
C36 C37 1.432(2)
C36 H36 1.0000
C37 H37 1.0000
C38 C39 1.443(2)
C38 C42 1.445(2)
C39 C40 1.430(3)
C39 H39 1.0000
C40 C41 1.435(2)
C40 H40 1.0000
C41 C42 1.423(3)
C41 H41 1.0000
C42 H42 1.0000
C43 C47 1.453(2)
C43 C44 1.454(3)
C44 C45 1.426(2)
C44 H44 1.0000
C45 C46 1.426(3)
C45 H45 1.0000
C46 C47 1.422(3)
C46 H46 1.0000
C47 H47 1.0000
C48 C49 1.450(3)
C48 C52 1.453(2)
C49 C50 1.430(3)
C49 H49 1.0000
C50 C51 1.424(3)
C50 H50 1.0000
C51 C52 1.429(3)
C51 H51 1.0000
C52 H52 1.0000
C53 H53A 0.9800
C53 H53B 0.9800
C53 H53C 0.9800
C54 C55 1.451(2)
C54 C58 1.460(3)
C55 C56 1.425(3)
C55 H55 1.0000
C56 C57 1.421(3)
C56 H56 1.0000
C57 C58 1.418(3)
C57 H57 1.0000
C58 H58 1.0000
C59 C60 1.453(2)
C59 C63 1.456(3)
C60 C61 1.430(3)
C60 H60 1.0000
C61 C62 1.426(3)
C61 H61 1.0000
C62 C63 1.422(3)
C62 H62 1.0000
C63 H63 1.0000
C64 H64A 0.9800
C64 H64B 0.9800
C64 H64C 0.9800

loop_
_geom_torsion_atom_site_label_1
_geom_torsion_atom_site_label_2
_geom_torsion_atom_site_label_3
_geom_torsion_atom_site_label_4
_geom_torsion
C16 Fe1 Si1 C1 -89.04(10)
C11 Fe1 Si1 C1 90.55(10)
C12 Fe1 Si1 C1 54.04(9)
C17 Fe1 Si1 C1 -52.83(9)
C15 Fe1 Si1 C1 126.34(9)
C20 Fe1 Si1 C1 -125.20(9)
C18 Fe1 Si1 C1 -67.33(9)
C19 Fe1 Si1 C1 -110.77(9)
C13 Fe1 Si1 C1 68.30(9)
C14 Fe1 Si1 C1 111.39(9)
C16 Fe1 Si1 C21 90.57(11)
C11 Fe1 Si1 C21 -89.85(11)
C12 Fe1 Si1 C21 -126.36(9)
C17 Fe1 Si1 C21 126.77(9)
C15 Fe1 Si1 C21 -54.06(9)
C20 Fe1 Si1 C21 54.40(9)
C18 Fe1 Si1 C21 112.27(9)
C19 Fe1 Si1 C21 68.83(10)
C13 Fe1 Si1 C21 -112.10(10)
C14 Fe1 Si1 C21 -69.00(10)
C11 Fe1 Si1 C16 179.59(11)
C12 Fe1 Si1 C16 143.07(10)
C17 Fe1 Si1 C16 36.20(9)
C15 Fe1 Si1 C16 -144.63(9)
C20 Fe1 Si1 C16 -36.16(9)
C18 Fe1 Si1 C16 21.70(10)
C19 Fe1 Si1 C16 -21.74(10)
C13 Fe1 Si1 C16 157.33(10)
C14 Fe1 Si1 C16 -159.57(10)
C16 Fe1 Si1 C11 -179.59(11)
C12 Fe1 Si1 C11 -36.51(9)
C17 Fe1 Si1 C11 -143.38(9)
C15 Fe1 Si1 C11 35.78(9)
C20 Fe1 Si1 C11 144.25(10)
C18 Fe1 Si1 C11 -157.89(10)
C19 Fe1 Si1 C11 158.68(10)
C13 Fe1 Si1 C11 -22.25(10)
C14 Fe1 Si1 C11 20.84(10)
C22 Fe2 Si2 C6 91.94(10)
C27 Fe2 Si2 C6 -88.50(10)
C26 Fe2 Si2 C6 128.20(9)
C31 Fe2 Si2 C6 -124.84(9)
C28 Fe2 Si2 C6 -52.37(9)
C23 Fe2 Si2 C6 55.84(9)
C30 Fe2 Si2 C6 -110.28(9)
C29 Fe2 Si2 C6 -67.36(9)
C25 Fe2 Si2 C6 113.17(9)
C24 Fe2 Si2 C6 70.42(9)
C22 Fe2 Si2 C32 -87.55(10)
C27 Fe2 Si2 C32 92.02(11)
C26 Fe2 Si2 C32 -51.29(9)
C31 Fe2 Si2 C32 55.68(9)
C28 Fe2 Si2 C32 128.14(9)
C23 Fe2 Si2 C32 -123.64(9)
C30 Fe2 Si2 C32 70.23(9)
C29 Fe2 Si2 C32 113.15(9)
C25 Fe2 Si2 C32 -66.32(9)
C24 Fe2 Si2 C32 -109.07(9)
C27 Fe2 Si2 C22 179.56(11)
C26 Fe2 Si2 C22 36.26(9)
C31 Fe2 Si2 C22 143.22(9)
C28 Fe2 Si2 C22 -144.31(9)
C23 Fe2 Si2 C22 -36.10(9)
C30 Fe2 Si2 C22 157.78(10)
C29 Fe2 Si2 C22 -159.30(10)
C25 Fe2 Si2 C22 21.23(10)
C24 Fe2 Si2 C22 -21.52(9)
C22 Fe2 Si2 C27 -179.56(11)
C26 Fe2 Si2 C27 -143.31(9)
C31 Fe2 Si2 C27 -36.34(9)
C28 Fe2 Si2 C27 36.13(9)
C23 Fe2 Si2 C27 144.34(9)
C30 Fe2 Si2 C27 -21.78(10)
C29 Fe2 Si2 C27 21.14(10)
C25 Fe2 Si2 C27 -158.34(10)
C24 Fe2 Si2 C27 158.92(10)
C21 Si1 C1 C5 1.09(18)
C16 Si1 C1 C5 127.73(15)
C11 Si1 C1 C5 -125.66(15)
Fe1 Si1 C1 C5 -179.26(12)
C21 Si1 C1 C2 -178.85(16)
C16 Si1 C1 C2 -52.22(18)
C11 Si1 C1 C2 54.39(19)
Fe1 Si1 C1 C2 0.8(2)
C21 Si1 C1 Ru1 89.21(12)
C16 Si1 C1 Ru1 -144.15(10)
C11 Si1 C1 Ru1 -37.55(13)
Fe1 Si1 C1 Ru1 -91.14(10)
C10 Ru1 C1 C5 50.7(2)
C9 Ru1 C1 C5 -157.1(2)
C2 Ru1 C1 C5 -116.10(15)
C7 Ru1 C1 C5 128.10(11)
C3 Ru1 C1 C5 -79.00(11)
C6 Ru1 C1 C5 85.50(12)
C4 Ru1 C1 C5 -36.65(11)
C8 Ru1 C1 C5 168.65(11)
C10 Ru1 C1 C2 166.84(15)
C9 Ru1 C1 C2 -41.0(3)
C5 Ru1 C1 C2 116.10(15)
C7 Ru1 C1 C2 -115.79(11)
C3 Ru1 C1 C2 37.10(10)
C6 Ru1 C1 C2 -158.40(10)
C4 Ru1 C1 C2 79.45(11)
C8 Ru1 C1 C2 -75.25(13)
C10 Ru1 C1 Si1 -67.7(2)
C9 Ru1 C1 Si1 84.5(3)
C2 Ru1 C1 Si1 125.46(16)
C5 Ru1 C1 Si1 -118.44(16)
C7 Ru1 C1 Si1 9.66(13)
C3 Ru1 C1 Si1 162.56(13)
C6 Ru1 C1 Si1 -32.94(14)
C4 Ru1 C1 Si1 -155.09(13)
C8 Ru1 C1 Si1 50.21(14)
C5 C1 C2 C3 0.12(19)
Si1 C1 C2 C3 -179.92(13)
Ru1 C1 C2 C3 -61.53(12)
C5 C1 C2 Ru1 61.65(11)
Si1 C1 C2 Ru1 -118.40(15)
C10 Ru1 C2 C3 -40.9(3)
C9 Ru1 C2 C3 -74.22(13)
C5 Ru1 C2 C3 79.85(11)
C7 Ru1 C2 C3 -156.25(11)
C6 Ru1 C2 C3 167.39(15)
C4 Ru1 C2 C3 37.33(11)
C1 Ru1 C2 C3 118.35(15)
C8 Ru1 C2 C3 -114.66(11)
C10 Ru1 C2 C1 -159.3(2)
C9 Ru1 C2 C1 167.43(10)
C5 Ru1 C2 C1 -38.50(10)
C7 Ru1 C2 C1 85.40(12)
C3 Ru1 C2 C1 -118.35(15)
C6 Ru1 C2 C1 49.0(2)
C4 Ru1 C2 C1 -81.02(11)
C8 Ru1 C2 C1 126.98(11)
C1 C2 C3 C4 0.0(2)
Ru1 C2 C3 C4 -61.60(12)
C1 C2 C3 Ru1 61.55(12)
C10 Ru1 C3 C4 -75.17(13)
C9 Ru1 C3 C4 -115.22(11)
C2 Ru1 C3 C4 117.91(15)
C5 Ru1 C3 C4 37.47(10)
C7 Ru1 C3 C4 170.89(15)
C6 Ru1 C3 C4 -42.6(3)
C1 Ru1 C3 C4 80.44(11)
C8 Ru1 C3 C4 -156.50(10)
C10 Ru1 C3 C2 166.92(10)
C9 Ru1 C3 C2 126.86(11)
C5 Ru1 C3 C2 -80.45(11)
C7 Ru1 C3 C2 53.0(2)
C6 Ru1 C3 C2 -160.5(2)
C4 Ru1 C3 C2 -117.91(15)
C1 Ru1 C3 C2 -37.47(10)
C8 Ru1 C3 C2 85.58(12)
C2 C3 C4 C5 0.0(2)
Ru1 C3 C4 C5 -61.37(12)
C2 C3 C4 Ru1 61.32(12)
C10 Ru1 C4 C5 -116.24(11)
C9 Ru1 C4 C5 -158.07(10)
C2 Ru1 C4 C5 80.20(11)
C7 Ru1 C4 C5 -46.5(3)
C3 Ru1 C4 C5 117.71(15)
C6 Ru1 C4 C5 -75.86(13)
C1 Ru1 C4 C5 37.11(10)
C8 Ru1 C4 C5 168.39(14)
C10 Ru1 C4 C3 126.06(11)
C9 Ru1 C4 C3 84.23(12)
C2 Ru1 C4 C3 -37.51(10)
C5 Ru1 C4 C3 -117.71(15)
C7 Ru1 C4 C3 -164.2(2)
C6 Ru1 C4 C3 166.43(10)
C1 Ru1 C4 C3 -80.60(11)
C8 Ru1 C4 C3 50.7(2)
C3 C4 C5 C1 0.1(2)
Ru1 C4 C5 C1 -61.34(12)
C3 C4 C5 Ru1 61.47(12)
C2 C1 C5 C4 -0.15(19)
Si1 C1 C5 C4 179.89(13)
Ru1 C1 C5 C4 61.43(12)
C2 C1 C5 Ru1 -61.58(12)
Si1 C1 C5 Ru1 118.46(13)
C10 Ru1 C5 C4 83.69(12)
C9 Ru1 C5 C4 47.5(2)
C2 Ru1 C5 C4 -80.34(12)
C7 Ru1 C5 C4 166.40(10)
C3 Ru1 C5 C4 -37.52(11)
C6 Ru1 C5 C4 125.91(11)
C1 Ru1 C5 C4 -118.97(15)
C8 Ru1 C5 C4 -158.4(3)
C10 Ru1 C5 C1 -157.34(10)
C9 Ru1 C5 C1 166.49(15)
C2 Ru1 C5 C1 38.63(10)
C7 Ru1 C5 C1 -74.63(13)
C3 Ru1 C5 C1 81.45(11)
C6 Ru1 C5 C1 -115.12(11)
C4 Ru1 C5 C1 118.97(15)
C8 Ru1 C5 C1 -39.4(3)
C32 Si2 C6 C10 178.38(16)
C22 Si2 C6 C10 52.77(19)
C27 Si2 C6 C10 -53.87(19)
Fe2 Si2 C6 C10 -1.2(2)
C32 Si2 C6 C7 0.85(18)
C22 Si2 C6 C7 -124.76(15)
C27 Si2 C6 C7 128.61(15)
Fe2 Si2 C6 C7 -178.69(12)
C32 Si2 C6 Ru1 88.18(11)
C22 Si2 C6 Ru1 -37.43(13)
C27 Si2 C6 Ru1 -144.07(9)
Fe2 Si2 C6 Ru1 -91.36(10)
C9 Ru1 C6 C10 37.04(10)
C2 Ru1 C6 C10 168.21(15)
C5 Ru1 C6 C10 -115.30(11)
C7 Ru1 C6 C10 116.08(15)
C3 Ru1 C6 C10 -42.2(3)
C4 Ru1 C6 C10 -74.96(13)
C1 Ru1 C6 C10 -157.56(10)
C8 Ru1 C6 C10 79.41(11)
C10 Ru1 C6 C7 -116.08(15)
C9 Ru1 C6 C7 -79.04(11)
C2 Ru1 C6 C7 52.1(2)
C5 Ru1 C6 C7 128.63(11)
C3 Ru1 C6 C7 -158.3(2)
C4 Ru1 C6 C7 168.96(10)
C1 Ru1 C6 C7 86.36(12)
C8 Ru1 C6 C7 -36.66(10)
C10 Ru1 C6 Si2 125.08(16)
C9 Ru1 C6 Si2 162.13(13)
C2 Ru1 C6 Si2 -66.7(2)
C5 Ru1 C6 Si2 9.79(13)
C7 Ru1 C6 Si2 -118.84(16)
C3 Ru1 C6 Si2 82.9(3)
C4 Ru1 C6 Si2 50.13(14)
C1 Ru1 C6 Si2 -32.48(13)
C8 Ru1 C6 Si2 -155.50(13)
C10 C6 C7 C8 -0.2(2)
Si2 C6 C7 C8 177.79(13)
Ru1 C6 C7 C8 61.35(13)
C10 C6 C7 Ru1 -61.57(12)
Si2 C6 C7 Ru1 116.45(13)
C10 Ru1 C7 C8 -80.47(11)
C9 Ru1 C7 C8 -37.51(11)
C2 Ru1 C7 C8 83.88(12)
C5 Ru1 C7 C8 167.20(10)
C3 Ru1 C7 C8 47.4(2)
C6 Ru1 C7 C8 -118.97(15)
C4 Ru1 C7 C8 -156.3(3)
C1 Ru1 C7 C8 126.46(11)
C10 Ru1 C7 C6 38.50(10)
C9 Ru1 C7 C6 81.46(11)
C2 Ru1 C7 C6 -157.16(10)
C5 Ru1 C7 C6 -73.83(13)
C3 Ru1 C7 C6 166.33(14)
C4 Ru1 C7 C6 -37.3(3)
C1 Ru1 C7 C6 -114.57(11)
C8 Ru1 C7 C6 118.97(15)
C6 C7 C8 C9 -0.1(2)
Ru1 C7 C8 C9 61.01(12)
C6 C7 C8 Ru1 -61.10(12)
C10 Ru1 C8 C7 80.04(11)
C9 Ru1 C8 C7 117.76(16)
C2 Ru1 C8 C7 -116.60(11)
C5 Ru1 C8 C7 -44.6(3)
C3 Ru1 C8 C7 -158.52(10)
C6 Ru1 C8 C7 37.16(10)
C4 Ru1 C8 C7 166.96(14)
C1 Ru1 C8 C7 -75.79(13)
C10 Ru1 C8 C9 -37.72(11)
C2 Ru1 C8 C9 125.64(11)
C5 Ru1 C8 C9 -162.4(3)
C7 Ru1 C8 C9 -117.76(16)
C3 Ru1 C8 C9 83.72(12)
C6 Ru1 C8 C9 -80.60(12)
C4 Ru1 C8 C9 49.2(2)
C1 Ru1 C8 C9 166.45(11)
C7 C8 C9 C10 0.4(2)
Ru1 C8 C9 C10 61.54(12)
C7 C8 C9 Ru1 -61.17(12)
C10 Ru1 C9 C8 117.64(16)
C2 Ru1 C9 C8 -76.07(13)
C5 Ru1 C9 C8 170.37(15)
C7 Ru1 C9 C8 37.46(11)
C3 Ru1 C9 C8 -115.89(11)
C6 Ru1 C9 C8 80.50(12)
C4 Ru1 C9 C8 -157.15(11)
C1 Ru1 C9 C8 -44.1(3)
C2 Ru1 C9 C10 166.29(10)
C5 Ru1 C9 C10 52.7(2)
C7 Ru1 C9 C10 -80.18(12)
C3 Ru1 C9 C10 126.47(11)
C6 Ru1 C9 C10 -37.14(11)
C4 Ru1 C9 C10 85.21(12)
C1 Ru1 C9 C10 -161.8(2)
C8 Ru1 C9 C10 -117.64(16)
C8 C9 C10 C6 -0.5(2)
Ru1 C9 C10 C6 61.56(12)
C8 C9 C10 Ru1 -62.08(12)
C7 C6 C10 C9 0.5(2)
Si2 C6 C10 C9 -177.42(14)
Ru1 C6 C10 C9 -61.34(12)
C7 C6 C10 Ru1 61.79(12)
Si2 C6 C10 Ru1 -116.08(15)
C2 Ru1 C10 C9 -43.1(3)
C5 Ru1 C10 C9 -155.97(11)
C7 Ru1 C10 C9 80.07(12)
C3 Ru1 C10 C9 -74.67(13)
C6 Ru1 C10 C9 118.70(15)
C4 Ru1 C10 C9 -114.66(11)
C1 Ru1 C10 C9 168.88(15)
C8 Ru1 C10 C9 37.49(11)
C9 Ru1 C10 C6 -118.70(15)
C2 Ru1 C10 C6 -161.8(2)
C5 Ru1 C10 C6 85.33(12)
C7 Ru1 C10 C6 -38.63(10)
C3 Ru1 C10 C6 166.63(10)
C4 Ru1 C10 C6 126.64(11)
C1 Ru1 C10 C6 50.2(2)
C8 Ru1 C10 C6 -81.21(11)
C1 Si1 C11 C12 -51.90(16)
C21 Si1 C11 C12 -178.12(13)
C16 Si1 C11 C12 65.00(15)
Fe1 Si1 C11 C12 65.30(13)
C1 Si1 C11 C15 177.60(14)
C21 Si1 C11 C15 51.38(17)
C16 Si1 C11 C15 -65.50(15)
Fe1 Si1 C11 C15 -65.20(13)
C1 Si1 C11 Fe1 -117.21(8)
C21 Si1 C11 Fe1 116.57(8)
C16 Si1 C11 Fe1 -0.31(8)
C16 Fe1 C11 C12 -121.40(11)
C17 Fe1 C11 C12 -84.42(12)
C15 Fe1 C11 C12 115.38(15)
C20 Fe1 C11 C12 -158.13(11)
C18 Fe1 C11 C12 -77.85(17)
C19 Fe1 C11 C12 -164.01(14)
C13 Fe1 C11 C12 36.30(11)
C14 Fe1 C11 C12 78.95(11)
Si1 Fe1 C11 C12 -121.68(13)
C16 Fe1 C11 C15 123.23(11)
C12 Fe1 C11 C15 -115.38(15)
C17 Fe1 C11 C15 160.20(10)
C20 Fe1 C11 C15 86.49(11)
C18 Fe1 C11 C15 166.78(14)
C19 Fe1 C11 C15 80.61(17)
C13 Fe1 C11 C15 -79.08(11)
C14 Fe1 C11 C15 -36.43(11)
Si1 Fe1 C11 C15 122.94(13)
C16 Fe1 C11 Si1 0.29(8)
C12 Fe1 C11 Si1 121.68(13)
C17 Fe1 C11 Si1 37.26(9)
C15 Fe1 C11 Si1 -122.94(13)
C20 Fe1 C11 Si1 -36.45(9)
C18 Fe1 C11 Si1 43.83(17)
C19 Fe1 C11 Si1 -42.33(17)
C13 Fe1 C11 Si1 157.98(10)
C14 Fe1 C11 Si1 -159.37(9)
C15 C11 C12 C13 1.48(19)
Si1 C11 C12 C13 -135.58(14)
Fe1 C11 C12 C13 -59.63(12)
C15 C11 C12 Fe1 61.11(11)
Si1 C11 C12 Fe1 -75.95(11)
C16 Fe1 C12 C13 -174.51(11)
C11 Fe1 C12 C13 121.24(16)
C17 Fe1 C12 C13 -131.70(12)
C15 Fe1 C12 C13 80.88(12)
C20 Fe1 C12 C13 160.70(14)
C18 Fe1 C12 C13 -95.74(13)
C19 Fe1 C12 C13 -91.1(3)
C14 Fe1 C12 C13 37.07(11)
Si1 Fe1 C12 C13 159.37(12)
C16 Fe1 C12 C11 64.25(12)
C17 Fe1 C12 C11 107.06(11)
C15 Fe1 C12 C11 -40.36(10)
C20 Fe1 C12 C11 39.46(18)
C18 Fe1 C12 C11 143.02(11)
C19 Fe1 C12 C11 147.6(3)
C13 Fe1 C12 C11 -121.24(16)
C14 Fe1 C12 C11 -84.17(11)
Si1 Fe1 C12 C11 38.14(9)
C11 C12 C13 C14 -1.3(2)
Fe1 C12 C13 C14 -59.25(12)
C11 C12 C13 Fe1 57.91(12)
C16 Fe1 C13 C14 129.74(15)
C11 Fe1 C13 C14 82.17(11)
C12 Fe1 C13 C14 119.59(16)
C17 Fe1 C13 C14 -177.57(10)
C15 Fe1 C13 C14 37.23(11)
C20 Fe1 C13 C14 -9.4(4)
C18 Fe1 C13 C14 -129.68(11)
C19 Fe1 C13 C14 -82.89(15)
Si1 Fe1 C13 C14 98.39(10)
C16 Fe1 C13 C12 10.1(2)
C11 Fe1 C13 C12 -37.42(11)
C17 Fe1 C13 C12 62.83(13)
C15 Fe1 C13 C12 -82.36(12)
C20 Fe1 C13 C12 -129.0(3)
C18 Fe1 C13 C12 110.72(12)
C19 Fe1 C13 C12 157.52(12)
C14 Fe1 C13 C12 -119.59(16)
Si1 Fe1 C13 C12 -21.20(12)
C12 C13 C14 C15 0.6(2)
Fe1 C13 C14 C15 -57.06(12)
C12 C13 C14 Fe1 57.71(12)
C16 Fe1 C14 C13 -127.19(15)
C11 Fe1 C14 C13 -82.73(11)
C12 Fe1 C14 C13 -37.66(11)
C17 Fe1 C14 C13 7.4(3)
C15 Fe1 C14 C13 -120.30(15)
C20 Fe1 C14 C13 177.27(11)
C18 Fe1 C14 C13 80.30(14)
C19 Fe1 C14 C13 128.65(11)
Si1 Fe1 C14 C13 -97.97(10)
C16 Fe1 C14 C15 -6.9(2)
C11 Fe1 C14 C15 37.56(11)
C12 Fe1 C14 C15 82.63(11)
C17 Fe1 C14 C15 127.7(3)
C20 Fe1 C14 C15 -62.44(13)
C18 Fe1 C14 C15 -159.41(11)
C19 Fe1 C14 C15 -111.05(12)
C13 Fe1 C14 C15 120.30(15)
Si1 Fe1 C14 C15 22.33(11)
C13 C14 C15 C11 0.3(2)
Fe1 C14 C15 C11 -57.97(12)
C13 C14 C15 Fe1 58.25(13)
C12 C11 C15 C14 -1.07(19)
Si1 C11 C15 C14 135.36(14)
Fe1 C11 C15 C14 59.90(13)
C12 C11 C15 Fe1 -60.97(11)
Si1 C11 C15 Fe1 75.46(11)
C16 Fe1 C15 C14 176.37(11)
C11 Fe1 C15 C14 -120.95(15)
C12 Fe1 C15 C14 -80.54(12)
C17 Fe1 C15 C14 -156.89(13)
C20 Fe1 C15 C14 133.25(11)
C18 Fe1 C15 C14 87.8(3)
C19 Fe1 C15 C14 96.90(12)
C13 Fe1 C15 C14 -36.70(11)
Si1 Fe1 C15 C14 -158.36(11)
C16 Fe1 C15 C11 -62.68(12)
C12 Fe1 C15 C11 40.41(10)
C17 Fe1 C15 C11 -35.94(18)
C20 Fe1 C15 C11 -105.80(11)
C18 Fe1 C15 C11 -151.2(3)
C19 Fe1 C15 C11 -142.15(11)
C13 Fe1 C15 C11 84.25(11)
C14 Fe1 C15 C11 120.95(15)
Si1 Fe1 C15 C11 -37.41(9)
C1 Si1 C16 C17 52.86(16)
C21 Si1 C16 C17 178.68(14)
C11 Si1 C16 C17 -64.84(15)
Fe1 Si1 C16 C17 -65.14(13)
C1 Si1 C16 C20 -176.49(13)
C21 Si1 C16 C20 -50.66(16)
C11 Si1 C16 C20 65.82(15)
Fe1 Si1 C16 C20 65.52(13)
C1 Si1 C16 Fe1 118.00(8)
C21 Si1 C16 Fe1 -116.18(8)
C11 Si1 C16 Fe1 0.31(8)
C11 Fe1 C16 C17 122.12(11)
C12 Fe1 C16 C17 85.04(11)
C15 Fe1 C16 C17 158.56(10)
C20 Fe1 C16 C17 -115.19(14)
C18 Fe1 C16 C17 -36.20(10)
C19 Fe1 C16 C17 -79.10(11)
C13 Fe1 C16 C17 78.07(17)
C14 Fe1 C16 C17 163.33(14)
Si1 Fe1 C16 C17 122.40(12)
C11 Fe1 C16 C20 -122.69(11)
C12 Fe1 C16 C20 -159.77(11)
C17 Fe1 C16 C20 115.19(14)
C15 Fe1 C16 C20 -86.24(11)
C18 Fe1 C16 C20 79.00(11)
C19 Fe1 C16 C20 36.09(11)
C13 Fe1 C16 C20 -166.73(14)
C14 Fe1 C16 C20 -81.48(17)
Si1 Fe1 C16 C20 -122.40(13)
C11 Fe1 C16 Si1 -0.29(8)
C12 Fe1 C16 Si1 -37.37(9)
C17 Fe1 C16 Si1 -122.40(12)
C15 Fe1 C16 Si1 36.16(9)
C20 Fe1 C16 Si1 122.40(13)
C18 Fe1 C16 Si1 -158.60(9)
C19 Fe1 C16 Si1 158.50(9)
C13 Fe1 C16 Si1 -44.33(17)
C14 Fe1 C16 Si1 40.92(17)
C20 C16 C17 C18 -2.07(19)
Si1 C16 C17 C18 134.91(14)
Fe1 C16 C17 C18 59.24(13)
C20 C16 C17 Fe1 -61.31(11)
Si1 C16 C17 Fe1 75.67(11)
C16 Fe1 C17 C18 -121.41(15)
C11 Fe1 C17 C18 174.91(11)
C12 Fe1 C17 C18 132.28(11)
C15 Fe1 C17 C18 -160.55(13)
C20 Fe1 C17 C18 -80.90(11)
C19 Fe1 C17 C18 -37.27(11)
C13 Fe1 C17 C18 96.14(12)
C14 Fe1 C17 C18 90.4(3)
Si1 Fe1 C17 C18 -159.08(11)
C11 Fe1 C17 C16 -63.68(11)
C12 Fe1 C17 C16 -106.31(11)
C15 Fe1 C17 C16 -39.14(18)
C20 Fe1 C17 C16 40.51(10)
C18 Fe1 C17 C16 121.41(15)
C19 Fe1 C17 C16 84.14(11)
C13 Fe1 C17 C16 -142.45(10)
C14 Fe1 C17 C16 -148.2(2)
Si1 Fe1 C17 C16 -37.67(9)
C16 C17 C18 C19 1.5(2)
Fe1 C17 C18 C19 59.13(13)
C16 C17 C18 Fe1 -57.62(12)
C16 Fe1 C18 C17 37.39(11)
C11 Fe1 C18 C17 -9.5(2)
C12 Fe1 C18 C17 -62.29(13)
C15 Fe1 C18 C17 130.9(3)
C20 Fe1 C18 C17 82.41(11)
C19 Fe1 C18 C17 119.55(15)
C13 Fe1 C18 C17 -110.19(12)
C14 Fe1 C18 C17 -156.67(12)
Si1 Fe1 C18 C17 21.60(11)
C16 Fe1 C18 C19 -82.16(11)
C11 Fe1 C18 C19 -129.10(15)
C12 Fe1 C18 C19 178.15(10)
C17 Fe1 C18 C19 -119.55(15)
C15 Fe1 C18 C19 11.4(4)
C20 Fe1 C18 C19 -37.14(11)
C13 Fe1 C18 C19 130.25(11)
C14 Fe1 C18 C19 83.78(14)
Si1 Fe1 C18 C19 -97.96(10)
C17 C18 C19 C20 -0.3(2)
Fe1 C18 C19 C20 57.60(12)
C17 C18 C19 Fe1 -57.89(12)
C16 Fe1 C19 C20 -37.42(11)
C11 Fe1 C19 C20 8.6(2)
C12 Fe1 C19 C20 -126.1(3)
C17 Fe1 C19 C20 -82.56(12)
C15 Fe1 C19 C20 63.16(14)
C18 Fe1 C19 C20 -120.20(16)
C13 Fe1 C19 C20 159.71(12)
C14 Fe1 C19 C20 111.85(12)
Si1 Fe1 C19 C20 -21.57(12)
C16 Fe1 C19 C18 82.78(12)
C11 Fe1 C19 C18 128.75(15)
C12 Fe1 C19 C18 -5.9(3)
C17 Fe1 C19 C18 37.64(11)
C15 Fe1 C19 C18 -176.64(11)
C20 Fe1 C19 C18 120.20(16)
C13 Fe1 C19 C18 -80.10(15)
C14 Fe1 C19 C18 -127.96(11)
Si1 Fe1 C19 C18 98.63(10)
C18 C19 C20 C16 -1.0(2)
Fe1 C19 C20 C16 57.39(12)
C18 C19 C20 Fe1 -58.42(12)
C17 C16 C20 C19 1.88(19)
Si1 C16 C20 C19 -135.05(14)
Fe1 C16 C20 C19 -59.20(13)
C17 C16 C20 Fe1 61.08(11)
Si1 C16 C20 Fe1 -75.85(11)
C16 Fe1 C20 C19 121.38(16)
C11 Fe1 C20 C19 -175.45(11)
C12 Fe1 C20 C19 157.74(13)
C17 Fe1 C20 C19 80.81(12)
C15 Fe1 C20 C19 -132.43(11)
C18 Fe1 C20 C19 36.96(11)
C13 Fe1 C20 C19 -88.8(3)
C14 Fe1 C20 C19 -96.26(13)
Si1 Fe1 C20 C19 159.06(11)
C11 Fe1 C20 C16 63.17(12)
C12 Fe1 C20 C16 36.36(18)
C17 Fe1 C20 C16 -40.57(10)
C15 Fe1 C20 C16 106.19(11)
C18 Fe1 C20 C16 -84.42(11)
C19 Fe1 C20 C16 -121.38(16)
C13 Fe1 C20 C16 149.9(3)
C14 Fe1 C20 C16 142.36(11)
Si1 Fe1 C20 C16 37.68(9)
C6 Si2 C22 C23 -50.55(16)
C32 Si2 C22 C23 -176.60(14)
C27 Si2 C22 C23 66.16(15)
Fe2 Si2 C22 C23 65.84(13)
C6 Si2 C22 C26 178.25(13)
C32 Si2 C22 C26 52.20(16)
C27 Si2 C22 C26 -65.04(15)
Fe2 Si2 C22 C26 -65.36(13)
C6 Si2 C22 Fe2 -116.39(8)
C32 Si2 C22 Fe2 117.56(8)
C27 Si2 C22 Fe2 0.33(8)
C27 Fe2 C22 C23 -122.63(11)
C26 Fe2 C22 C23 115.35(15)
C31 Fe2 C22 C23 -159.51(10)
C28 Fe2 C22 C23 -86.05(11)
C30 Fe2 C22 C23 -165.36(13)
C29 Fe2 C22 C23 -81.58(17)
C25 Fe2 C22 C23 78.76(11)
C24 Fe2 C22 C23 36.25(10)
Si2 Fe2 C22 C23 -122.32(12)
C27 Fe2 C22 C26 122.03(11)
C31 Fe2 C22 C26 85.15(12)
C28 Fe2 C22 C26 158.60(11)
C23 Fe2 C22 C26 -115.35(15)
C30 Fe2 C22 C26 79.30(17)
C29 Fe2 C22 C26 163.08(14)
C25 Fe2 C22 C26 -36.58(11)
C24 Fe2 C22 C26 -79.10(11)
Si2 Fe2 C22 C26 122.33(13)
C27 Fe2 C22 Si2 -0.30(7)
C26 Fe2 C22 Si2 -122.33(13)
C31 Fe2 C22 Si2 -37.18(9)
C28 Fe2 C22 Si2 36.27(9)
C23 Fe2 C22 Si2 122.32(12)
C30 Fe2 C22 Si2 -43.03(16)
C29 Fe2 C22 Si2 40.75(18)
C25 Fe2 C22 Si2 -158.91(9)
C24 Fe2 C22 Si2 158.57(9)
C26 C22 C23 C24 1.07(19)
Si2 C22 C23 C24 -136.29(14)
Fe2 C22 C23 C24 -60.01(13)
C26 C22 C23 Fe2 61.08(11)
Si2 C22 C23 Fe2 -76.28(11)
C22 Fe2 C23 C24 121.03(15)
C27 Fe2 C23 C24 -176.03(11)
C26 Fe2 C23 C24 80.51(11)
C31 Fe2 C23 C24 157.53(13)
C28 Fe2 C23 C24 -133.08(11)
C30 Fe2 C23 C24 -92.6(3)
C29 Fe2 C23 C24 -97.39(12)
C25 Fe2 C23 C24 36.75(11)
Si2 Fe2 C23 C24 158.70(11)
C27 Fe2 C23 C22 62.94(11)
C26 Fe2 C23 C22 -40.52(10)
C31 Fe2 C23 C22 36.50(17)
C28 Fe2 C23 C22 105.89(11)
C30 Fe2 C23 C22 146.4(3)
C29 Fe2 C23 C22 141.58(11)
C25 Fe2 C23 C22 -84.28(11)
C24 Fe2 C23 C22 -121.03(15)
Si2 Fe2 C23 C22 37.67(9)
C22 C23 C24 C25 -0.8(2)
Fe2 C23 C24 C25 -58.67(13)
C22 C23 C24 Fe2 57.85(12)
C22 Fe2 C24 C25 82.55(12)
C27 Fe2 C24 C25 127.42(15)
C26 Fe2 C24 C25 37.32(11)
C31 Fe2 C24 C25 -4.1(3)
C28 Fe2 C24 C25 -177.83(11)
C23 Fe2 C24 C25 120.06(15)
C30 Fe2 C24 C25 -80.78(15)
C29 Fe2 C24 C25 -129.00(11)
Si2 Fe2 C24 C25 98.24(10)
C22 Fe2 C24 C23 -37.51(11)
C27 Fe2 C24 C23 7.4(2)
C26 Fe2 C24 C23 -82.74(11)
C31 Fe2 C24 C23 -124.2(3)
C28 Fe2 C24 C23 62.10(13)
C30 Fe2 C24 C23 159.16(12)
C29 Fe2 C24 C23 110.94(12)
C25 Fe2 C24 C23 -120.06(15)
Si2 Fe2 C24 C23 -21.82(11)
C23 C24 C25 C26 0.2(2)
Fe2 C24 C25 C26 -57.07(12)
C23 C24 C25 Fe2 57.29(12)
C22 Fe2 C25 C24 -82.20(11)
C27 Fe2 C25 C24 -127.61(15)
C26 Fe2 C25 C24 -120.13(15)
C31 Fe2 C25 C24 178.69(11)
C28 Fe2 C25 C24 7.1(3)
C23 Fe2 C25 C24 -37.25(11)
C30 Fe2 C25 C24 130.49(11)
C29 Fe2 C25 C24 83.07(15)
Si2 Fe2 C25 C24 -97.67(10)
C22 Fe2 C25 C26 37.93(11)
C27 Fe2 C25 C26 -7.5(2)
C31 Fe2 C25 C26 -61.17(14)
C28 Fe2 C25 C26 127.2(3)
C23 Fe2 C25 C26 82.88(11)
C30 Fe2 C25 C26 -109.38(12)
C29 Fe2 C25 C26 -156.80(12)
C24 Fe2 C25 C26 120.13(15)
Si2 Fe2 C25 C26 22.47(12)
C24 C25 C26 C22 0.5(2)
Fe2 C25 C26 C22 -58.30(12)
C24 C25 C26 Fe2 58.75(13)
C23 C22 C26 C25 -0.93(19)
Si2 C22 C26 C25 136.48(14)
Fe2 C22 C26 C25 60.43(13)
C23 C22 C26 Fe2 -61.36(11)
Si2 C22 C26 Fe2 76.04(11)
C22 Fe2 C26 C25 -120.51(15)
C27 Fe2 C26 C25 175.96(11)
C31 Fe2 C26 C25 133.33(11)
C28 Fe2 C26 C25 -159.11(13)
C23 Fe2 C26 C25 -80.23(11)
C30 Fe2 C26 C25 97.77(13)
C29 Fe2 C26 C25 93.4(3)
C24 Fe2 C26 C25 -36.67(11)
Si2 Fe2 C26 C25 -158.13(11)
C27 Fe2 C26 C22 -63.52(12)
C31 Fe2 C26 C22 -106.16(11)
C28 Fe2 C26 C22 -38.60(18)
C23 Fe2 C26 C22 40.28(10)
C30 Fe2 C26 C22 -141.72(11)
C29 Fe2 C26 C22 -146.1(3)
C25 Fe2 C26 C22 120.51(15)
C24 Fe2 C26 C22 83.84(11)
Si2 Fe2 C26 C22 -37.62(9)
C6 Si2 C27 C31 -176.16(14)
C32 Si2 C27 C31 -49.54(17)
C22 Si2 C27 C31 65.28(16)
Fe2 Si2 C27 C31 65.61(13)
C6 Si2 C27 C28 52.68(16)
C32 Si2 C27 C28 179.29(14)
C22 Si2 C27 C28 -65.88(15)
Fe2 Si2 C27 C28 -65.56(13)
C6 Si2 C27 Fe2 118.23(8)
C32 Si2 C27 Fe2 -115.15(8)
C22 Si2 C27 Fe2 -0.32(8)
C22 Fe2 C27 C31 -121.72(11)
C26 Fe2 C27 C31 -84.82(12)
C28 Fe2 C27 C31 115.54(15)
C23 Fe2 C27 C31 -158.20(11)
C30 Fe2 C27 C31 36.30(11)
C29 Fe2 C27 C31 78.99(11)
C25 Fe2 C27 C31 -79.69(17)
C24 Fe2 C27 C31 -163.24(14)
Si2 Fe2 C27 C31 -122.03(13)
C22 Fe2 C27 C28 122.73(11)
C26 Fe2 C27 C28 159.64(11)
C31 Fe2 C27 C28 -115.54(15)
C23 Fe2 C27 C28 86.26(11)
C30 Fe2 C27 C28 -79.24(11)
C29 Fe2 C27 C28 -36.56(11)
C25 Fe2 C27 C28 164.77(14)
C24 Fe2 C27 C28 81.22(17)
Si2 Fe2 C27 C28 122.43(13)
C22 Fe2 C27 Si2 0.30(7)
C26 Fe2 C27 Si2 37.21(9)
C31 Fe2 C27 Si2 122.03(13)
C28 Fe2 C27 Si2 -122.43(13)
C23 Fe2 C27 Si2 -36.17(9)
C30 Fe2 C27 Si2 158.33(9)
C29 Fe2 C27 Si2 -158.99(9)
C25 Fe2 C27 Si2 42.34(17)
C24 Fe2 C27 Si2 -41.21(17)
C31 C27 C28 C29 -1.13(19)
Si2 C27 C28 C29 136.04(14)
Fe2 C27 C28 C29 59.97(13)
C31 C27 C28 Fe2 -61.09(12)
Si2 C27 C28 Fe2 76.07(11)
C22 Fe2 C28 C29 176.52(11)
C27 Fe2 C28 C29 -120.59(16)
C26 Fe2 C28 C29 -157.20(13)
C31 Fe2 C28 C29 -80.31(12)
C23 Fe2 C28 C29 133.72(11)
C30 Fe2 C28 C29 -36.74(11)
C25 Fe2 C28 C29 92.3(3)
C24 Fe2 C28 C29 97.95(13)
Si2 Fe2 C28 C29 -158.18(12)
C22 Fe2 C28 C27 -62.89(12)
C26 Fe2 C28 C27 -36.60(18)
C31 Fe2 C28 C27 40.29(11)
C23 Fe2 C28 C27 -105.69(11)
C30 Fe2 C28 C27 83.85(11)
C29 Fe2 C28 C27 120.59(16)
C25 Fe2 C28 C27 -147.1(3)
C24 Fe2 C28 C27 -141.46(11)
Si2 Fe2 C28 C27 -37.58(9)
C27 C28 C29 C30 0.6(2)
Fe2 C28 C29 C30 58.63(13)
C27 C28 C29 Fe2 -58.03(12)
C22 Fe2 C29 C30 -126.73(15)
C27 Fe2 C29 C30 -82.40(12)
C26 Fe2 C29 C30 5.6(3)
C31 Fe2 C29 C30 -37.31(11)
C28 Fe2 C29 C30 -120.21(16)
C23 Fe2 C29 C30 178.22(11)
C25 Fe2 C29 C30 81.46(15)
C24 Fe2 C29 C30 129.50(12)
Si2 Fe2 C29 C30 -97.81(11)
C22 Fe2 C29 C28 -6.5(2)
C27 Fe2 C29 C28 37.82(11)
C26 Fe2 C29 C28 125.9(3)
C31 Fe2 C29 C28 82.90(12)
C23 Fe2 C29 C28 -61.57(14)
C30 Fe2 C29 C28 120.21(16)
C25 Fe2 C29 C28 -158.33(12)
C24 Fe2 C29 C28 -110.29(12)
Si2 Fe2 C29 C28 22.41(12)
C28 C29 C30 C31 0.2(2)
Fe2 C29 C30 C31 57.56(13)
C28 C29 C30 Fe2 -57.37(12)
C22 Fe2 C30 C31 8.57(19)
C27 Fe2 C30 C31 -37.64(11)
C26 Fe2 C30 C31 61.87(14)
C28 Fe2 C30 C31 -82.71(12)
C23 Fe2 C30 C31 -126.0(3)
C29 Fe2 C30 C31 -119.94(16)
C25 Fe2 C30 C31 110.15(12)
C24 Fe2 C30 C31 157.24(12)
Si2 Fe2 C30 C31 -21.77(12)
C22 Fe2 C30 C29 128.51(15)
C27 Fe2 C30 C29 82.30(12)
C26 Fe2 C30 C29 -178.19(11)
C31 Fe2 C30 C29 119.94(16)
C28 Fe2 C30 C29 37.23(11)
C23 Fe2 C30 C29 -6.1(4)
C25 Fe2 C30 C29 -129.91(12)
C24 Fe2 C30 C29 -82.82(15)
Si2 Fe2 C30 C29 98.17(11)
C29 C30 C31 C27 -0.9(2)
Fe2 C30 C31 C27 57.94(12)
C29 C30 C31 Fe2 -58.86(13)
C28 C27 C31 C30 1.2(2)
Si2 C27 C31 C30 -136.11(14)
Fe2 C27 C31 C30 -59.88(13)
C28 C27 C31 Fe2 61.12(11)
Si2 C27 C31 Fe2 -76.23(11)
C22 Fe2 C31 C30 -175.33(11)
C27 Fe2 C31 C30 120.93(15)
C26 Fe2 C31 C30 -132.54(11)
C28 Fe2 C31 C30 80.63(12)
C23 Fe2 C31 C30 159.92(13)
C29 Fe2 C31 C30 36.92(11)
C25 Fe2 C31 C30 -97.14(12)
C24 Fe2 C31 C30 -93.9(3)
Si2 Fe2 C31 C30 158.75(11)
C22 Fe2 C31 C27 63.74(12)
C26 Fe2 C31 C27 106.53(11)
C28 Fe2 C31 C27 -40.30(10)
C23 Fe2 C31 C27 38.99(18)
C30 Fe2 C31 C27 -120.93(15)
C29 Fe2 C31 C27 -84.01(11)
C25 Fe2 C31 C27 141.92(11)
C24 Fe2 C31 C27 145.2(3)
Si2 Fe2 C31 C27 37.82(9)
C43 Fe3 Si3 C33 89.32(10)
C48 Fe3 Si3 C33 -91.76(10)
C47 Fe3 Si3 C33 125.63(9)
C52 Fe3 Si3 C33 -127.72(9)
C49 Fe3 Si3 C33 -55.24(9)
C44 Fe3 Si3 C33 53.11(9)
C51 Fe3 Si3 C33 -112.59(9)
C45 Fe3 Si3 C33 67.79(9)
C46 Fe3 Si3 C33 110.69(9)
C50 Fe3 Si3 C33 -69.66(9)
C43 Fe3 Si3 C53 -88.28(11)
C48 Fe3 Si3 C53 90.64(11)
C47 Fe3 Si3 C53 -51.96(10)
C52 Fe3 Si3 C53 54.69(10)
C49 Fe3 Si3 C53 127.17(10)
C44 Fe3 Si3 C53 -124.48(10)
C51 Fe3 Si3 C53 69.82(10)
C45 Fe3 Si3 C53 -109.80(10)
C46 Fe3 Si3 C53 -66.90(10)
C50 Fe3 Si3 C53 112.75(10)
C48 Fe3 Si3 C43 178.92(11)
C47 Fe3 Si3 C43 36.32(9)
C52 Fe3 Si3 C43 142.96(10)
C49 Fe3 Si3 C43 -144.56(10)
C44 Fe3 Si3 C43 -36.21(9)
C51 Fe3 Si3 C43 158.09(10)
C45 Fe3 Si3 C43 -21.53(10)
C46 Fe3 Si3 C43 21.38(10)
C50 Fe3 Si3 C43 -158.98(10)
C43 Fe3 Si3 C48 -178.92(11)
C47 Fe3 Si3 C48 -142.61(10)
C52 Fe3 Si3 C48 -35.96(10)
C49 Fe3 Si3 C48 36.52(9)
C44 Fe3 Si3 C48 144.87(10)
C51 Fe3 Si3 C48 -20.83(10)
C45 Fe3 Si3 C48 159.55(10)
C46 Fe3 Si3 C48 -157.54(10)
C50 Fe3 Si3 C48 22.10(10)
C54 Fe4 Si4 C38 90.51(10)
C59 Fe4 Si4 C38 -92.36(10)
C58 Fe4 Si4 C38 127.05(9)
C63 Fe4 Si4 C38 -127.59(9)
C60 Fe4 Si4 C38 -54.99(9)
C55 Fe4 Si4 C38 54.42(9)
C57 Fe4 Si4 C38 112.00(9)
C62 Fe4 Si4 C38 -111.72(9)
C61 Fe4 Si4 C38 -68.80(9)
C56 Fe4 Si4 C38 69.31(9)
C54 Fe4 Si4 C64 -87.17(11)
C59 Fe4 Si4 C64 89.97(11)
C58 Fe4 Si4 C64 -50.62(10)
C63 Fe4 Si4 C64 54.73(10)
C60 Fe4 Si4 C64 127.33(10)
C55 Fe4 Si4 C64 -123.25(10)
C57 Fe4 Si4 C64 -65.67(10)
C62 Fe4 Si4 C64 70.60(10)
C61 Fe4 Si4 C64 113.52(10)
C56 Fe4 Si4 C64 -108.37(10)
C59 Fe4 Si4 C54 177.14(11)
C58 Fe4 Si4 C54 36.55(9)
C63 Fe4 Si4 C54 141.90(10)
C60 Fe4 Si4 C54 -145.50(10)
C55 Fe4 Si4 C54 -36.08(9)
C57 Fe4 Si4 C54 21.50(10)
C62 Fe4 Si4 C54 157.77(10)
C61 Fe4 Si4 C54 -159.31(10)
C56 Fe4 Si4 C54 -21.20(10)
C54 Fe4 Si4 C59 -177.14(11)
C58 Fe4 Si4 C59 -140.59(10)
C63 Fe4 Si4 C59 -35.24(9)
C60 Fe4 Si4 C59 37.36(9)
C55 Fe4 Si4 C59 146.78(9)
C57 Fe4 Si4 C59 -155.64(10)
C62 Fe4 Si4 C59 -19.37(10)
C61 Fe4 Si4 C59 23.55(10)
C56 Fe4 Si4 C59 161.66(10)
C53 Si3 C33 C37 177.97(16)
C43 Si3 C33 C37 52.77(18)
C48 Si3 C33 C37 -53.63(19)
Fe3 Si3 C33 C37 0.05(19)
C53 Si3 C33 C34 -2.46(17)
C43 Si3 C33 C34 -127.66(14)
C48 Si3 C33 C34 125.93(14)
Fe3 Si3 C33 C34 179.62(11)
C53 Si3 C33 Ru2 -90.14(12)
C43 Si3 C33 Ru2 144.66(10)
C48 Si3 C33 Ru2 38.26(13)
Fe3 Si3 C33 Ru2 91.94(10)
C39 Ru2 C33 C37 -168.75(14)
C40 Ru2 C33 C37 41.9(3)
C42 Ru2 C33 C37 115.35(10)
C34 Ru2 C33 C37 -116.32(14)
C41 Ru2 C33 C37 74.99(12)
C36 Ru2 C33 C37 -37.21(10)
C38 Ru2 C33 C37 157.58(10)
C35 Ru2 C33 C37 -79.62(11)
C37 Ru2 C33 C34 116.32(14)
C39 Ru2 C33 C34 -52.4(2)
C40 Ru2 C33 C34 158.2(2)
C42 Ru2 C33 C34 -128.33(11)
C41 Ru2 C33 C34 -168.69(10)
C36 Ru2 C33 C34 79.10(11)
C38 Ru2 C33 C34 -86.10(12)
C35 Ru2 C33 C34 36.69(10)
C37 Ru2 C33 Si3 -126.08(16)
C39 Ru2 C33 Si3 65.2(2)
C40 Ru2 C33 Si3 -84.2(3)
C42 Ru2 C33 Si3 -10.73(13)
C34 Ru2 C33 Si3 117.61(16)
C41 Ru2 C33 Si3 -51.08(14)
C36 Ru2 C33 Si3 -163.29(13)
C38 Ru2 C33 Si3 31.51(14)
C35 Ru2 C33 Si3 154.30(13)
C37 C33 C34 C35 0.11(19)
Si3 C33 C34 C35 -179.55(12)
Ru2 C33 C34 C35 -61.41(12)
C37 C33 C34 Ru2 61.52(11)
Si3 C33 C34 Ru2 -118.13(13)
C37 Ru2 C34 C35 80.46(11)
C39 Ru2 C34 C35 -83.90(12)
C40 Ru2 C34 C35 -46.9(2)
C42 Ru2 C34 C35 -167.20(10)
C41 Ru2 C34 C35 155.8(2)
C36 Ru2 C34 C35 37.54(10)
C33 Ru2 C34 C35 118.87(15)
C38 Ru2 C34 C35 -126.31(11)
C37 Ru2 C34 C33 -38.41(10)
C39 Ru2 C34 C33 157.23(10)
C40 Ru2 C34 C33 -165.74(15)
C42 Ru2 C34 C33 73.93(13)
C41 Ru2 C34 C33 36.9(3)
C36 Ru2 C34 C33 -81.33(11)
C38 Ru2 C34 C33 114.83(10)
C35 Ru2 C34 C33 -118.87(15)
C33 C34 C35 C36 -0.2(2)
Ru2 C34 C35 C36 -61.26(12)
C33 C34 C35 Ru2 61.08(12)
C37 Ru2 C35 C34 -80.14(11)
C39 Ru2 C35 C34 116.79(11)
C40 Ru2 C35 C34 158.94(10)
C42 Ru2 C35 C34 43.7(3)
C41 Ru2 C35 C34 -165.89(14)
C36 Ru2 C35 C34 -117.74(15)
C33 Ru2 C35 C34 -37.21(10)
C38 Ru2 C35 C34 75.85(13)
C37 Ru2 C35 C36 37.60(10)
C39 Ru2 C35 C36 -125.47(11)
C40 Ru2 C35 C36 -83.33(12)
C42 Ru2 C35 C36 161.5(2)
C34 Ru2 C35 C36 117.74(15)
C41 Ru2 C35 C36 -48.2(2)
C33 Ru2 C35 C36 80.53(11)
C38 Ru2 C35 C36 -166.42(10)
C34 C35 C36 C37 0.19(19)
Ru2 C35 C36 C37 -61.06(12)
C34 C35 C36 Ru2 61.25(12)
C37 Ru2 C36 C35 -117.85(15)
C39 Ru2 C36 C35 76.46(13)
C40 Ru2 C36 C35 116.31(11)
C42 Ru2 C36 C35 -169.62(14)
C34 Ru2 C36 C35 -37.44(10)
C41 Ru2 C36 C35 157.90(10)
C33 Ru2 C36 C35 -80.48(11)
C38 Ru2 C36 C35 43.9(3)
C39 Ru2 C36 C37 -165.69(10)
C40 Ru2 C36 C37 -125.84(11)
C42 Ru2 C36 C37 -51.8(2)
C34 Ru2 C36 C37 80.41(11)
C41 Ru2 C36 C37 -84.25(12)
C33 Ru2 C36 C37 37.37(10)
C38 Ru2 C36 C37 161.8(2)
C35 Ru2 C36 C37 117.85(15)
C35 C36 C37 C33 -0.1(2)
Ru2 C36 C37 C33 -61.77(12)
C35 C36 C37 Ru2 61.64(12)
C34 C33 C37 C36 0.01(19)
Si3 C33 C37 C36 179.63(13)
Ru2 C33 C37 C36 61.81(12)
C34 C33 C37 Ru2 -61.80(11)
Si3 C33 C37 Ru2 117.82(15)
C39 Ru2 C37 C36 44.7(3)
C40 Ru2 C37 C36 75.20(13)
C42 Ru2 C37 C36 156.48(11)
C34 Ru2 C37 C36 -79.88(11)
C41 Ru2 C37 C36 115.41(11)
C33 Ru2 C37 C36 -118.34(15)
C38 Ru2 C37 C36 -168.72(15)
C35 Ru2 C37 C36 -37.38(11)
C39 Ru2 C37 C33 163.1(2)
C40 Ru2 C37 C33 -166.46(10)
C42 Ru2 C37 C33 -85.18(12)
C34 Ru2 C37 C33 38.46(10)
C41 Ru2 C37 C33 -126.25(10)
C36 Ru2 C37 C33 118.34(15)
C38 Ru2 C37 C33 -50.4(2)
C35 Ru2 C37 C33 80.96(11)
C64 Si4 C38 C39 178.21(16)
C54 Si4 C38 C39 52.93(19)
C59 Si4 C38 C39 -53.26(19)
Fe4 Si4 C38 C39 0.17(19)
C64 Si4 C38 C42 -4.01(17)
C54 Si4 C38 C42 -129.29(14)
C59 Si4 C38 C42 124.51(15)
Fe4 Si4 C38 C42 177.95(12)
C64 Si4 C38 Ru2 -90.56(12)
C54 Si4 C38 Ru2 144.17(9)
C59 Si4 C38 Ru2 37.97(13)
Fe4 Si4 C38 Ru2 91.41(10)
C37 Ru2 C38 C39 -166.12(15)
C40 Ru2 C38 C39 -36.91(10)
C42 Ru2 C38 C39 -116.00(15)
C34 Ru2 C38 C39 116.38(11)
C41 Ru2 C38 C39 -79.54(11)
C36 Ru2 C38 C39 41.8(3)
C33 Ru2 C38 C39 158.92(10)
C35 Ru2 C38 C39 75.89(13)
C37 Ru2 C38 C42 -50.1(2)
C39 Ru2 C38 C42 116.00(15)
C40 Ru2 C38 C42 79.09(11)
C34 Ru2 C38 C42 -127.62(11)
C41 Ru2 C38 C42 36.46(10)
C36 Ru2 C38 C42 157.8(2)
C33 Ru2 C38 C42 -85.08(12)
C35 Ru2 C38 C42 -168.11(10)
C37 Ru2 C38 Si4 67.3(2)
C39 Ru2 C38 Si4 -126.63(16)
C40 Ru2 C38 Si4 -163.54(13)
C42 Ru2 C38 Si4 117.37(15)
C34 Ru2 C38 Si4 -10.25(12)
C41 Ru2 C38 Si4 153.83(13)
C36 Ru2 C38 Si4 -84.8(3)
C33 Ru2 C38 Si4 32.29(13)
C35 Ru2 C38 Si4 -50.74(14)
C42 C38 C39 C40 -0.43(19)
Si4 C38 C39 C40 177.64(13)
Ru2 C38 C39 C40 61.16(12)
C42 C38 C39 Ru2 -61.59(11)
Si4 C38 C39 Ru2 116.47(15)
C37 Ru2 C39 C40 39.6(3)
C42 Ru2 C39 C40 -80.24(11)
C34 Ru2 C39 C40 156.33(10)
C41 Ru2 C39 C40 -37.76(10)
C36 Ru2 C39 C40 74.06(13)
C33 Ru2 C39 C40 -167.01(14)
C38 Ru2 C39 C40 -118.87(15)
C35 Ru2 C39 C40 114.69(11)
C37 Ru2 C39 C38 158.5(2)
C40 Ru2 C39 C38 118.87(15)
C42 Ru2 C39 C38 38.63(10)
C34 Ru2 C39 C38 -84.81(12)
C41 Ru2 C39 C38 81.11(11)
C36 Ru2 C39 C38 -167.07(10)
C33 Ru2 C39 C38 -48.1(2)
C35 Ru2 C39 C38 -126.45(11)
C38 C39 C40 C41 0.4(2)
Ru2 C39 C40 C41 61.86(12)
C38 C39 C40 Ru2 -61.47(12)
C37 Ru2 C40 C39 -167.20(10)
C42 Ru2 C40 C39 80.07(11)
C34 Ru2 C40 C39 -53.5(2)
C41 Ru2 C40 C39 117.47(15)
C36 Ru2 C40 C39 -127.06(11)
C33 Ru2 C40 C39 160.6(2)
C38 Ru2 C40 C39 37.10(10)
C35 Ru2 C40 C39 -85.84(12)
C37 Ru2 C40 C41 75.33(13)
C39 Ru2 C40 C41 -117.47(15)
C42 Ru2 C40 C41 -37.41(11)
C34 Ru2 C40 C41 -170.94(15)
C36 Ru2 C40 C41 115.47(11)
C33 Ru2 C40 C41 43.2(3)
C38 Ru2 C40 C41 -80.37(11)
C35 Ru2 C40 C41 156.69(11)
C39 C40 C41 C42 -0.2(2)
Ru2 C40 C41 C42 61.45(12)
C39 C40 C41 Ru2 -61.65(12)
C37 Ru2 C41 C42 116.62(11)
C39 Ru2 C41 C42 -79.91(11)
C40 Ru2 C41 C42 -117.62(15)
C34 Ru2 C41 C42 47.5(3)
C36 Ru2 C41 C42 158.19(10)
C33 Ru2 C41 C42 76.33(13)
C38 Ru2 C41 C42 -36.98(10)
C35 Ru2 C41 C42 -168.81(14)
C37 Ru2 C41 C40 -125.76(11)
C39 Ru2 C41 C40 37.71(10)
C42 Ru2 C41 C40 117.62(15)
C34 Ru2 C41 C40 165.1(2)
C36 Ru2 C41 C40 -84.19(12)
C33 Ru2 C41 C40 -166.05(10)
C38 Ru2 C41 C40 80.64(11)
C35 Ru2 C41 C40 -51.2(2)
C40 C41 C42 C38 -0.1(2)
Ru2 C41 C42 C38 61.17(12)
C40 C41 C42 Ru2 -61.24(12)
C39 C38 C42 C41 0.31(19)
Si4 C38 C42 C41 -177.95(12)
Ru2 C38 C42 C41 -61.17(12)
C39 C38 C42 Ru2 61.48(11)
Si4 C38 C42 Ru2 -116.78(13)
C37 Ru2 C42 C41 -83.03(12)
C39 Ru2 C42 C41 80.68(11)
C40 Ru2 C42 C41 37.78(10)
C34 Ru2 C42 C41 -165.65(10)
C36 Ru2 C42 C41 -47.5(2)
C33 Ru2 C42 C41 -125.22(11)
C38 Ru2 C42 C41 119.28(15)
C35 Ru2 C42 C41 160.0(2)
C37 Ru2 C42 C38 157.70(10)
C39 Ru2 C42 C38 -38.60(10)
C40 Ru2 C42 C38 -81.50(11)
C34 Ru2 C42 C38 75.08(13)
C41 Ru2 C42 C38 -119.28(15)
C36 Ru2 C42 C38 -166.73(14)
C33 Ru2 C42 C38 115.50(11)
C35 Ru2 C42 C38 40.7(3)
C33 Si3 C43 C47 177.58(13)
C53 Si3 C43 C47 53.56(16)
C48 Si3 C43 C47 -64.38(15)
Fe3 Si3 C43 C47 -65.18(13)
C33 Si3 C43 C44 -51.38(16)
C53 Si3 C43 C44 -175.40(14)
C48 Si3 C43 C44 66.65(15)
Fe3 Si3 C43 C44 65.85(13)
C33 Si3 C43 Fe3 -117.23(8)
C53 Si3 C43 Fe3 118.74(8)
C48 Si3 C43 Fe3 0.80(8)
C48 Fe3 C43 C47 121.61(11)
C52 Fe3 C43 C47 84.76(12)
C49 Fe3 C43 C47 158.24(11)
C44 Fe3 C43 C47 -115.27(15)
C51 Fe3 C43 C47 79.50(17)
C45 Fe3 C43 C47 -79.03(11)
C46 Fe3 C43 C47 -36.40(11)
C50 Fe3 C43 C47 163.43(14)
Si3 Fe3 C43 C47 122.35(13)
C48 Fe3 C43 C44 -123.13(11)
C47 Fe3 C43 C44 115.27(15)
C52 Fe3 C43 C44 -159.97(10)
C49 Fe3 C43 C44 -86.49(11)
C51 Fe3 C43 C44 -165.23(14)
C45 Fe3 C43 C44 36.24(10)
C46 Fe3 C43 C44 78.86(11)
C50 Fe3 C43 C44 -81.31(17)
Si3 Fe3 C43 C44 -122.38(12)
C48 Fe3 C43 Si3 -0.75(8)
C47 Fe3 C43 Si3 -122.35(13)
C52 Fe3 C43 Si3 -37.59(9)
C49 Fe3 C43 Si3 35.88(9)
C44 Fe3 C43 Si3 122.38(12)
C51 Fe3 C43 Si3 -42.85(17)
C45 Fe3 C43 Si3 158.62(9)
C46 Fe3 C43 Si3 -158.76(9)
C50 Fe3 C43 Si3 41.07(17)
C47 C43 C44 C45 1.23(19)
Si3 C43 C44 C45 -136.06(14)
Fe3 C43 C44 C45 -59.66(13)
C47 C43 C44 Fe3 60.89(11)
Si3 C43 C44 Fe3 -76.41(11)
C43 Fe3 C44 C45 121.07(15)
C48 Fe3 C44 C45 -176.39(11)
C47 Fe3 C44 C45 80.49(12)
C52 Fe3 C44 C45 157.15(14)
C49 Fe3 C44 C45 -133.51(11)
C51 Fe3 C44 C45 -91.0(3)
C46 Fe3 C44 C45 36.89(11)
C50 Fe3 C44 C45 -97.47(13)
Si3 Fe3 C44 C45 158.60(11)
C48 Fe3 C44 C43 62.55(12)
C47 Fe3 C44 C43 -40.57(10)
C52 Fe3 C44 C43 36.09(18)
C49 Fe3 C44 C43 105.43(11)
C51 Fe3 C44 C43 148.0(3)
C45 Fe3 C44 C43 -121.07(15)
C46 Fe3 C44 C43 -84.17(11)
C50 Fe3 C44 C43 141.46(11)
Si3 Fe3 C44 C43 37.53(9)
C43 C44 C45 C46 -1.3(2)
Fe3 C44 C45 C46 -58.93(13)
C43 C44 C45 Fe3 57.61(12)
C43 Fe3 C45 C46 82.36(11)
C48 Fe3 C45 C46 126.72(15)
C47 Fe3 C45 C46 37.09(11)
C52 Fe3 C45 C46 -6.1(3)
C49 Fe3 C45 C46 -178.30(10)
C44 Fe3 C45 C46 119.95(15)
C51 Fe3 C45 C46 -81.48(15)
C50 Fe3 C45 C46 -129.50(11)
Si3 Fe3 C45 C46 97.99(10)
C43 Fe3 C45 C44 -37.59(11)
C48 Fe3 C45 C44 6.8(2)
C47 Fe3 C45 C44 -82.85(12)
C52 Fe3 C45 C44 -126.0(3)
C49 Fe3 C45 C44 61.75(13)
C51 Fe3 C45 C44 158.57(12)
C46 Fe3 C45 C44 -119.95(15)
C50 Fe3 C45 C44 110.56(12)
Si3 Fe3 C45 C44 -21.96(12)
C44 C45 C46 C47 0.8(2)
Fe3 C45 C46 C47 -56.77(13)
C44 C45 C46 Fe3 57.61(12)
C43 Fe3 C46 C47 37.90(11)
C48 Fe3 C46 C47 -8.4(2)
C52 Fe3 C46 C47 -61.60(13)
C49 Fe3 C46 C47 126.1(3)
C44 Fe3 C46 C47 83.03(12)
C51 Fe3 C46 C47 -109.94(12)
C45 Fe3 C46 C47 120.36(16)
C50 Fe3 C46 C47 -157.13(12)
Si3 Fe3 C46 C47 22.37(12)
C43 Fe3 C46 C45 -82.46(11)
C48 Fe3 C46 C45 -128.75(15)
C47 Fe3 C46 C45 -120.36(16)
C52 Fe3 C46 C45 178.04(10)
C49 Fe3 C46 C45 5.7(4)
C44 Fe3 C46 C45 -37.33(11)
C51 Fe3 C46 C45 129.70(11)
C50 Fe3 C46 C45 82.51(15)
Si3 Fe3 C46 C45 -97.99(10)
C45 C46 C47 C43 -0.1(2)
Fe3 C46 C47 C43 -58.42(12)
C45 C46 C47 Fe3 58.35(13)
C44 C43 C47 C46 -0.7(2)
Si3 C43 C47 C46 136.67(14)
Fe3 C43 C47 C46 60.59(13)
C44 C43 C47 Fe3 -61.30(11)
Si3 C43 C47 Fe3 76.08(11)
C43 Fe3 C47 C46 -120.69(16)
C48 Fe3 C47 C46 175.43(11)
C52 Fe3 C47 C46 132.73(11)
C49 Fe3 C47 C46 -159.70(13)
C44 Fe3 C47 C46 -80.26(12)
C51 Fe3 C47 C46 97.19(13)
C45 Fe3 C47 C46 -36.67(11)
C50 Fe3 C47 C46 93.4(3)
Si3 Fe3 C47 C46 -158.21(11)
C48 Fe3 C47 C43 -63.88(12)
C52 Fe3 C47 C43 -106.58(11)
C49 Fe3 C47 C43 -39.01(18)
C44 Fe3 C47 C43 40.43(10)
C51 Fe3 C47 C43 -142.12(11)
C45 Fe3 C47 C43 84.02(11)
C46 Fe3 C47 C43 120.69(16)
C50 Fe3 C47 C43 -145.9(3)
Si3 Fe3 C47 C43 -37.52(9)
C33 Si3 C48 C49 50.25(16)
C53 Si3 C48 C49 176.77(13)
C43 Si3 C48 C49 -66.51(15)
Fe3 Si3 C48 C49 -65.71(13)
C33 Si3 C48 C52 -178.87(14)
C53 Si3 C48 C52 -52.35(17)
C43 Si3 C48 C52 64.37(15)
Fe3 Si3 C48 C52 65.17(13)
C33 Si3 C48 Fe3 115.96(8)
C53 Si3 C48 Fe3 -117.53(8)
C43 Si3 C48 Fe3 -0.80(8)
C43 Fe3 C48 C49 122.36(11)
C47 Fe3 C48 C49 159.47(10)
C52 Fe3 C48 C49 -115.60(15)
C44 Fe3 C48 C49 85.89(11)
C51 Fe3 C48 C49 -79.02(11)
C45 Fe3 C48 C49 81.23(17)
C46 Fe3 C48 C49 165.20(13)
C50 Fe3 C48 C49 -36.41(10)
Si3 Fe3 C48 C49 121.62(12)
C43 Fe3 C48 C52 -122.03(12)
C47 Fe3 C48 C52 -84.93(12)
C49 Fe3 C48 C52 115.60(15)
C44 Fe3 C48 C52 -158.51(11)
C51 Fe3 C48 C52 36.58(11)
C45 Fe3 C48 C52 -163.17(14)
C46 Fe3 C48 C52 -79.20(17)
C50 Fe3 C48 C52 79.19(12)
Si3 Fe3 C48 C52 -122.78(13)
C43 Fe3 C48 Si3 0.75(8)
C47 Fe3 C48 Si3 37.85(9)
C52 Fe3 C48 Si3 122.78(13)
C49 Fe3 C48 Si3 -121.62(12)
C44 Fe3 C48 Si3 -35.73(9)
C51 Fe3 C48 Si3 159.36(10)
C45 Fe3 C48 Si3 -40.39(17)
C46 Fe3 C48 Si3 43.58(17)
C50 Fe3 C48 Si3 -158.03(9)
C52 C48 C49 C50 -0.9(2)
Si3 C48 C49 C50 136.32(14)
Fe3 C48 C49 C50 59.96(13)
C52 C48 C49 Fe3 -60.90(12)
Si3 C48 C49 Fe3 76.36(11)
C43 Fe3 C49 C50 175.93(11)
C48 Fe3 C49 C50 -120.91(15)
C47 Fe3 C49 C50 -157.53(14)
C52 Fe3 C49 C50 -80.59(12)
C44 Fe3 C49 C50 132.91(11)
C51 Fe3 C49 C50 -36.78(11)
C45 Fe3 C49 C50 97.21(13)
C46 Fe3 C49 C50 92.7(3)
Si3 Fe3 C49 C50 -159.03(12)
C43 Fe3 C49 C48 -63.16(12)
C47 Fe3 C49 C48 -36.62(18)
C52 Fe3 C49 C48 40.32(10)
C44 Fe3 C49 C48 -106.18(11)
C51 Fe3 C49 C48 84.13(11)
C45 Fe3 C49 C48 -141.88(11)
C46 Fe3 C49 C48 -146.4(3)
C50 Fe3 C49 C48 120.91(15)
Si3 Fe3 C49 C48 -38.12(9)
C48 C49 C50 C51 0.5(2)
Fe3 C49 C50 C51 58.48(13)
C48 C49 C50 Fe3 -57.98(12)
C43 Fe3 C50 C51 -127.64(15)
C48 Fe3 C50 C51 -82.48(12)
C47 Fe3 C50 C51 4.8(3)
C52 Fe3 C50 C51 -37.36(11)
C49 Fe3 C50 C51 -120.08(16)
C44 Fe3 C50 C51 177.52(11)
C45 Fe3 C50 C51 128.89(11)
C46 Fe3 C50 C51 80.91(15)
Si3 Fe3 C50 C51 -98.59(10)
C43 Fe3 C50 C49 -7.6(2)
C48 Fe3 C50 C49 37.60(11)
C47 Fe3 C50 C49 124.9(3)
C52 Fe3 C50 C49 82.72(12)
C44 Fe3 C50 C49 -62.40(14)
C51 Fe3 C50 C49 120.08(16)
C45 Fe3 C50 C49 -111.04(12)
C46 Fe3 C50 C49 -159.01(12)
Si3 Fe3 C50 C49 21.48(12)
C49 C50 C51 C52 0.2(2)
Fe3 C50 C51 C52 57.38(13)
C49 C50 C51 Fe3 -57.22(12)
C43 Fe3 C51 C50 127.78(15)
C48 Fe3 C51 C50 82.33(12)
C47 Fe3 C51 C50 -178.46(11)
C52 Fe3 C51 C50 120.13(16)
C49 Fe3 C51 C50 37.33(11)
C44 Fe3 C51 C50 -8.2(3)
C45 Fe3 C51 C50 -83.00(15)
C46 Fe3 C51 C50 -130.32(11)
Si3 Fe3 C51 C50 97.52(10)
C43 Fe3 C51 C52 7.7(2)
C48 Fe3 C51 C52 -37.80(11)
C47 Fe3 C51 C52 61.41(14)
C49 Fe3 C51 C52 -82.79(12)
C44 Fe3 C51 C52 -128.3(3)
C45 Fe3 C51 C52 156.87(12)
C46 Fe3 C51 C52 109.55(12)
C50 Fe3 C51 C52 -120.13(16)
Si3 Fe3 C51 C52 -22.60(12)
C50 C51 C52 C48 -0.8(2)
Fe3 C51 C52 C48 58.15(12)
C50 C51 C52 Fe3 -58.92(13)
C49 C48 C52 C51 1.0(2)
Si3 C48 C52 C51 -135.70(14)
Fe3 C48 C52 C51 -60.00(13)
C49 C48 C52 Fe3 61.04(11)
Si3 C48 C52 Fe3 -75.69(11)
C43 Fe3 C52 C51 -175.87(11)
C48 Fe3 C52 C51 120.65(16)
C47 Fe3 C52 C51 -133.05(12)
C49 Fe3 C52 C51 80.44(12)
C44 Fe3 C52 C51 159.51(14)
C45 Fe3 C52 C51 -92.8(3)
C46 Fe3 C52 C51 -97.60(13)
C50 Fe3 C52 C51 36.73(11)
Si3 Fe3 C52 C51 158.07(12)
C43 Fe3 C52 C48 63.48(12)
C47 Fe3 C52 C48 106.30(11)
C49 Fe3 C52 C48 -40.21(11)
C44 Fe3 C52 C48 38.86(19)
C51 Fe3 C52 C48 -120.65(16)
C45 Fe3 C52 C48 146.5(3)
C46 Fe3 C52 C48 141.75(11)
C50 Fe3 C52 C48 -83.92(12)
Si3 Fe3 C52 C48 37.42(9)
C38 Si4 C54 C55 -49.49(17)
C64 Si4 C54 C55 -173.28(15)
C59 Si4 C54 C55 68.12(16)
Fe4 Si4 C54 C55 66.00(13)
C38 Si4 C54 C58 179.39(13)
C64 Si4 C54 C58 55.60(17)
C59 Si4 C54 C58 -63.00(15)
Fe4 Si4 C54 C58 -65.12(13)
C38 Si4 C54 Fe4 -115.49(8)
C64 Si4 C54 Fe4 120.72(9)
C59 Si4 C54 Fe4 2.12(8)
C59 Fe4 C54 C55 -124.46(11)
C58 Fe4 C54 C55 115.34(15)
C63 Fe4 C54 C55 -161.33(10)
C60 Fe4 C54 C55 -87.74(11)
C57 Fe4 C54 C55 78.87(11)
C62 Fe4 C54 C55 -165.96(14)
C61 Fe4 C54 C55 -82.31(17)
C56 Fe4 C54 C55 36.37(11)
Si4 Fe4 C54 C55 -122.48(13)
C59 Fe4 C54 C58 120.20(11)
C63 Fe4 C54 C58 83.33(12)
C60 Fe4 C54 C58 156.92(11)
C55 Fe4 C54 C58 -115.34(15)
C57 Fe4 C54 C58 -36.47(11)
C62 Fe4 C54 C58 78.70(17)
C61 Fe4 C54 C58 162.35(14)
C56 Fe4 C54 C58 -78.97(11)
Si4 Fe4 C54 C58 122.17(13)
C59 Fe4 C54 Si4 -1.98(8)
C58 Fe4 C54 Si4 -122.17(13)
C63 Fe4 C54 Si4 -38.85(9)
C60 Fe4 C54 Si4 34.75(9)
C55 Fe4 C54 Si4 122.48(13)
C57 Fe4 C54 Si4 -158.65(10)
C62 Fe4 C54 Si4 -43.47(17)
C61 Fe4 C54 Si4 40.17(17)
C56 Fe4 C54 Si4 158.86(9)
C58 C54 C55 C56 0.7(2)
Si4 C54 C55 C56 -136.53(14)
Fe4 C54 C55 C56 -60.14(13)
C58 C54 C55 Fe4 60.83(12)
Si4 C54 C55 Fe4 -76.40(12)
C54 Fe4 C55 C56 120.69(15)
C59 Fe4 C55 C56 -178.03(11)
C58 Fe4 C55 C56 79.99(12)
C63 Fe4 C55 C56 154.61(13)
C60 Fe4 C55 C56 -134.90(11)
C57 Fe4 C55 C56 36.45(11)
C62 Fe4 C55 C56 -90.6(3)
C61 Fe4 C55 C56 -98.46(13)
Si4 Fe4 C55 C56 158.19(11)
C59 Fe4 C55 C54 61.27(12)
C58 Fe4 C55 C54 -40.71(11)
C63 Fe4 C55 C54 33.92(18)
C60 Fe4 C55 C54 104.41(11)
C57 Fe4 C55 C54 -84.24(11)
C62 Fe4 C55 C54 148.7(3)
C61 Fe4 C55 C54 140.85(11)
C56 Fe4 C55 C54 -120.69(15)
Si4 Fe4 C55 C54 37.50(9)
C54 C55 C56 C57 -0.2(2)
Fe4 C55 C56 C57 -58.03(13)
C54 C55 C56 Fe4 57.82(12)
C54 Fe4 C56 C57 82.85(12)
C59 Fe4 C56 C57 124.35(16)
C58 Fe4 C56 C57 37.25(11)
C63 Fe4 C56 C57 -5.4(3)
C60 Fe4 C56 C57 -178.59(11)
C55 Fe4 C56 C57 120.62(16)
C62 Fe4 C56 C57 -80.28(15)
C61 Fe4 C56 C57 -129.18(12)
Si4 Fe4 C56 C57 98.29(11)
C54 Fe4 C56 C55 -37.77(11)
C59 Fe4 C56 C55 3.7(2)
C58 Fe4 C56 C55 -83.37(12)
C63 Fe4 C56 C55 -126.1(3)
C60 Fe4 C56 C55 60.79(14)
C57 Fe4 C56 C55 -120.62(16)
C62 Fe4 C56 C55 159.10(12)
C61 Fe4 C56 C55 110.20(12)
Si4 Fe4 C56 C55 -22.33(12)
C55 C56 C57 C58 -0.4(2)
Fe4 C56 C57 C58 -57.33(13)
C55 C56 C57 Fe4 56.94(13)
C54 Fe4 C57 C58 38.20(11)
C59 Fe4 C57 C58 -9.8(2)
C63 Fe4 C57 C58 -61.77(14)
C60 Fe4 C57 C58 125.2(3)
C55 Fe4 C57 C58 83.20(12)
C62 Fe4 C57 C58 -109.51(12)
C61 Fe4 C57 C58 -156.28(12)
C56 Fe4 C57 C58 120.11(16)
Si4 Fe4 C57 C58 22.58(12)
C54 Fe4 C57 C56 -81.91(12)
C59 Fe4 C57 C56 -129.89(15)
C58 Fe4 C57 C56 -120.11(16)
C63 Fe4 C57 C56 178.12(11)
C60 Fe4 C57 C56 5.1(4)
C55 Fe4 C57 C56 -36.90(11)
C62 Fe4 C57 C56 130.38(12)
C61 Fe4 C57 C56 83.61(15)
Si4 Fe4 C57 C56 -97.53(11)
C56 C57 C58 C54 0.8(2)
Fe4 C57 C58 C54 -58.34(12)
C56 C57 C58 Fe4 59.18(13)
C55 C54 C58 C57 -0.9(2)
Si4 C54 C58 C57 136.54(14)
Fe4 C54 C58 C57 60.47(13)
C55 C54 C58 Fe4 -61.41(12)
Si4 C54 C58 Fe4 76.07(11)
C54 Fe4 C58 C57 -120.43(16)
C59 Fe4 C58 C57 174.55(11)
C63 Fe4 C58 C57 131.87(12)
C60 Fe4 C58 C57 -161.48(13)
C55 Fe4 C58 C57 -80.16(12)
C62 Fe4 C58 C57 97.12(13)
C61 Fe4 C58 C57 95.2(3)
C56 Fe4 C58 C57 -36.71(11)
Si4 Fe4 C58 C57 -158.02(12)
C59 Fe4 C58 C54 -65.02(12)
C63 Fe4 C58 C54 -107.70(11)
C60 Fe4 C58 C54 -41.05(18)
C55 Fe4 C58 C54 40.27(10)
C57 Fe4 C58 C54 120.43(16)
C62 Fe4 C58 C54 -142.45(11)
C61 Fe4 C58 C54 -144.4(3)
C56 Fe4 C58 C54 83.72(11)
Si4 Fe4 C58 C54 -37.59(9)
C38 Si4 C59 C60 48.25(16)
C64 Si4 C59 C60 174.46(13)
C54 Si4 C59 C60 -68.37(15)
Fe4 Si4 C59 C60 -66.25(13)
C38 Si4 C59 C63 179.27(14)
C64 Si4 C59 C63 -54.53(17)
C54 Si4 C59 C63 62.65(16)
Fe4 Si4 C59 C63 64.77(13)
C38 Si4 C59 Fe4 114.50(8)
C64 Si4 C59 Fe4 -119.29(9)
C54 Si4 C59 Fe4 -2.12(8)
C54 Fe4 C59 C60 122.22(11)
C58 Fe4 C59 C60 159.94(11)
C63 Fe4 C59 C60 -115.48(15)
C55 Fe4 C59 C60 86.32(11)
C57 Fe4 C59 C60 166.57(13)
C62 Fe4 C59 C60 -78.95(11)
C61 Fe4 C59 C60 -36.30(10)
C56 Fe4 C59 C60 83.75(18)
Si4 Fe4 C59 C60 120.25(13)
C54 Fe4 C59 C63 -122.30(11)
C58 Fe4 C59 C63 -84.59(12)
C60 Fe4 C59 C63 115.48(15)
C55 Fe4 C59 C63 -158.21(11)
C57 Fe4 C59 C63 -77.95(17)
C62 Fe4 C59 C63 36.53(11)
C61 Fe4 C59 C63 79.18(11)
C56 Fe4 C59 C63 -160.78(14)
Si4 Fe4 C59 C63 -124.28(13)
C54 Fe4 C59 Si4 1.98(8)
C58 Fe4 C59 Si4 39.69(9)
C63 Fe4 C59 Si4 124.28(13)
C60 Fe4 C59 Si4 -120.25(13)
C55 Fe4 C59 Si4 -33.93(9)
C57 Fe4 C59 Si4 46.33(17)
C62 Fe4 C59 Si4 160.81(9)
C61 Fe4 C59 Si4 -156.54(9)
C56 Fe4 C59 Si4 -36.50(18)
C63 C59 C60 C61 -1.2(2)
Si4 C59 C60 C61 136.98(14)
Fe4 C59 C60 C61 59.77(13)
C63 C59 C60 Fe4 -60.93(11)
Si4 C59 C60 Fe4 77.21(11)
C54 Fe4 C60 C61 175.72(11)
C59 Fe4 C60 C61 -121.07(15)
C58 Fe4 C60 C61 -156.40(13)
C63 Fe4 C60 C61 -80.60(12)
C55 Fe4 C60 C61 132.60(11)
C57 Fe4 C60 C61 93.2(3)
C62 Fe4 C60 C61 -37.02(11)
C56 Fe4 C60 C61 97.29(13)
Si4 Fe4 C60 C61 -159.88(11)
C54 Fe4 C60 C59 -63.21(12)
C58 Fe4 C60 C59 -35.33(18)
C63 Fe4 C60 C59 40.47(11)
C55 Fe4 C60 C59 -106.33(11)
C57 Fe4 C60 C59 -145.7(3)
C62 Fe4 C60 C59 84.05(11)
C61 Fe4 C60 C59 121.07(15)
C56 Fe4 C60 C59 -141.64(11)
Si4 Fe4 C60 C59 -38.81(9)
C59 C60 C61 C62 1.1(2)
Fe4 C60 C61 C62 58.75(13)
C59 C60 C61 Fe4 -57.70(12)
C54 Fe4 C61 C62 -127.62(15)
C59 Fe4 C61 C62 -82.15(12)
C58 Fe4 C61 C62 2.5(3)
C63 Fe4 C61 C62 -36.90(11)
C60 Fe4 C61 C62 -119.71(16)
C55 Fe4 C61 C62 177.08(11)
C57 Fe4 C61 C62 79.64(15)
C56 Fe4 C61 C62 128.17(12)
Si4 Fe4 C61 C62 -99.23(11)
C54 Fe4 C61 C60 -7.9(2)
C59 Fe4 C61 C60 37.56(11)
C58 Fe4 C61 C60 122.2(3)
C63 Fe4 C61 C60 82.81(12)
C55 Fe4 C61 C60 -63.21(13)
C57 Fe4 C61 C60 -160.65(12)
C62 Fe4 C61 C60 119.71(16)
C56 Fe4 C61 C60 -112.13(12)
Si4 Fe4 C61 C60 20.48(11)
C60 C61 C62 C63 -0.5(2)
Fe4 C61 C62 C63 56.97(13)
C60 C61 C62 Fe4 -57.48(12)
C54 Fe4 C62 C63 6.8(2)
C59 Fe4 C62 C63 -38.05(11)
C58 Fe4 C62 C63 60.12(14)
C60 Fe4 C62 C63 -83.18(12)
C55 Fe4 C62 C63 -130.6(3)
C57 Fe4 C62 C63 107.98(12)
C61 Fe4 C62 C63 -120.70(16)
C56 Fe4 C62 C63 154.64(12)
Si4 Fe4 C62 C63 -23.93(12)
C54 Fe4 C62 C61 127.45(15)
C59 Fe4 C62 C61 82.65(12)
C58 Fe4 C62 C61 -179.18(11)
C63 Fe4 C62 C61 120.70(16)
C60 Fe4 C62 C61 37.52(11)
C55 Fe4 C62 C61 -9.9(4)
C57 Fe4 C62 C61 -131.33(12)
C56 Fe4 C62 C61 -84.67(15)
Si4 Fe4 C62 C61 96.77(11)
C61 C62 C63 C59 -0.2(2)
Fe4 C62 C63 C59 58.27(12)
C61 C62 C63 Fe4 -58.49(13)
C60 C59 C63 C62 0.8(2)
Si4 C59 C63 C62 -135.43(14)
Fe4 C59 C63 C62 -60.36(13)
C60 C59 C63 Fe4 61.20(11)
Si4 C59 C63 Fe4 -75.07(12)
C54 Fe4 C63 C62 -176.35(11)
C59 Fe4 C63 C62 120.45(15)
C58 Fe4 C63 C62 -133.59(11)
C60 Fe4 C63 C62 80.15(12)
C55 Fe4 C63 C62 160.44(13)
C57 Fe4 C63 C62 -98.22(12)
C61 Fe4 C63 C62 36.49(11)
C56 Fe4 C63 C62 -94.0(3)
Si4 Fe4 C63 C62 156.88(11)
C54 Fe4 C63 C59 63.20(12)
C58 Fe4 C63 C59 105.96(11)
C60 Fe4 C63 C59 -40.30(10)
C55 Fe4 C63 C59 39.99(18)
C57 Fe4 C63 C59 141.33(11)
C62 Fe4 C63 C59 -120.45(15)
C61 Fe4 C63 C59 -83.95(11)
C56 Fe4 C63 C59 145.5(2)
Si4 Fe4 C63 C59 36.43(9)
